data_7719476
loop_
_publ_author_name
'Price, Jeffrey S.'
'Emslie, David J. H.'

_publ_section_title
;
 Manganese germylene hydride complexes: reactivity with carbon dioxide,
 benzophenone, and diisopropylcarbodiimide.
;
_journal_issue 39
_journal_name_full 'Dalton transactions (Cambridge, England : 2003)'
_journal_page_first 14821
_journal_page_last 14837
_journal_paper_doi 10.1039/d5dt01701g
_journal_volume 54
_journal_year 2025
_chemical_formula_moiety 'C21 H52 Ge Mn N P4'
_chemical_formula_sum 'C21 H52 Ge Mn N P4'
_chemical_formula_weight 570.04
_space_group_crystal_system triclinic
_space_group_IT_number 2
_space_group_name_Hall '-P 1'
_space_group_name_H-M_alt 'P -1'
_atom_sites_solution_hydrogens mixed
_atom_sites_solution_primary dual
_audit_creation_date 2024-08-12
_audit_creation_method
;
Olex2 1.5
(compiled 2024.02.16 svn.r378c4104 for OlexSys, GUI svn.r6928)
;
_audit_update_record
;
2025-07-16 deposited with the CCDC.	2025-09-02 downloaded from the CCDC.
;
_cell_angle_alpha 75.45(3)
_cell_angle_beta 87.950(17)
_cell_angle_gamma 80.212(10)
_cell_formula_units_Z 4
_cell_length_a 10.372(5)
_cell_length_b 16.975(4)
_cell_length_c 17.653(6)
_cell_measurement_reflns_used 3182
_cell_measurement_temperature 100
_cell_measurement_theta_max 25.214
_cell_measurement_theta_min 2.329
_cell_volume 2964.5(19)
_computing_cell_refinement 'SAINT V8.40B (?, 2016)'
_computing_data_reduction 'SAINT V8.40B (?, 2016)'
_computing_molecular_graphics 'Olex2 1.5 (Dolomanov et al., 2009)'
_computing_publication_material 'Olex2 1.5 (Dolomanov et al., 2009)'
_computing_structure_refinement 'SHELXL 2018/3 (Sheldrick, 2015)'
_computing_structure_solution 'SHELXT 2018/2 (Sheldrick, 2018)'
_diffrn_ambient_temperature 100.00
_diffrn_measured_fraction_theta_full 0.998
_diffrn_measured_fraction_theta_max 0.993
_diffrn_measurement_details
;
466 frames, detector distance = 100.0 mm
;
_diffrn_measurement_device '2-circle goniometer'
_diffrn_measurement_device_type 'STOE IPDS II'
_diffrn_measurement_method 'rotation method'
_diffrn_radiation_collimation '0.5 mm diameter, monocapillary'
_diffrn_radiation_monochromator 'plane graphite'
_diffrn_radiation_type MoK\a
_diffrn_radiation_wavelength 0.71073
_diffrn_reflns_av_R_equivalents 0.0284
_diffrn_reflns_av_unetI/netI 0.0523
_diffrn_reflns_Laue_measured_fraction_full 0.998
_diffrn_reflns_Laue_measured_fraction_max 0.993
_diffrn_reflns_limit_h_max 14
_diffrn_reflns_limit_h_min -14
_diffrn_reflns_limit_k_max 23
_diffrn_reflns_limit_k_min -20
_diffrn_reflns_limit_l_max 24
_diffrn_reflns_limit_l_min -24
_diffrn_reflns_number 38759
_diffrn_reflns_point_group_measured_fraction_full 0.998
_diffrn_reflns_point_group_measured_fraction_max 0.993
_diffrn_reflns_theta_full 25.242
_diffrn_reflns_theta_max 29.634
_diffrn_reflns_theta_min 1.935
_diffrn_source_current 40.0
_diffrn_source_power 2.0
_diffrn_source_voltage 50.0
_diffrn_standards_number 0
_exptl_absorpt_coefficient_mu 1.664
_exptl_absorpt_correction_T_max 0.7459
_exptl_absorpt_correction_T_min 0.6687
_exptl_absorpt_correction_type multi-scan
_exptl_absorpt_process_details
;
SADABS-2016/2 (Bruker,2016/2) was used for absorption correction.
wR2(int) was 0.0328 before and 0.0214 after correction.
The Ratio of minimum to maximum transmission is 0.8965.
The \l/2 correction factor is Not present.
;
_exptl_crystal_colour yellow
_exptl_crystal_colour_primary yellow
_exptl_crystal_density_diffrn 1.277
_exptl_crystal_description block
_exptl_crystal_F_000 1208
_exptl_crystal_size_max 0.35
_exptl_crystal_size_mid 0.35
_exptl_crystal_size_min 0.25
_refine_diff_density_max 1.100
_refine_diff_density_min -0.934
_refine_diff_density_rms 0.081
_refine_ls_extinction_method none
_refine_ls_goodness_of_fit_ref 1.057
_refine_ls_hydrogen_treatment mixed
_refine_ls_matrix_type full
_refine_ls_number_parameters 684
_refine_ls_number_reflns 16617
_refine_ls_number_restraints 904
_refine_ls_restrained_S_all 1.075
_refine_ls_R_factor_all 0.0623
_refine_ls_R_factor_gt 0.0452
_refine_ls_shift/su_max 0.001
_refine_ls_shift/su_mean 0.000
_refine_ls_structure_factor_coef Fsqd
_refine_ls_weighting_details 'w=1/[\s^2^(Fo^2^)+(0.0368P)^2^+3.2487P] where P=(Fo^2^+2Fc^2^)/3'
_refine_ls_weighting_scheme calc
_refine_ls_wR_factor_gt 0.1070
_refine_ls_wR_factor_ref 0.1135
_reflns_Friedel_coverage 0.000
_reflns_number_gt 13019
_reflns_number_total 16617
_reflns_threshold_expression 'I > 2\s(I)'
_cod_data_source_file d5dt01701g3.cif
_cod_data_source_block MnGeH2nBu_CNtBu_cis
_cod_depositor_comments 'Adding full bibliography for 7719468--7719476.cif.'
_cod_original_cell_volume 2964.4(18)
_cod_database_code 7719476
_shelx_shelxl_version_number 2018/3
_shelx_space_group_comment
;
The symmetry employed for this shelxl refinement is uniquely defined
by the following loop, which should always be used as a source of
symmetry information in preference to the above space-group names.
They are only intended as comments.
;
_shelx_estimated_absorpt_t_max 0.681
_shelx_estimated_absorpt_t_min 0.594
_olex2_refinement_description
;
1. Fixed Uiso
 At 1.2 times of:
  All C(H,H) groups
 At 1.5 times of:
  All C(H,H,H) groups
2. Restrained distances
 C5A-C3A \\sim C3A-C4A \\sim C4A-C5A \\sim C4C-C5C \\sim C5C-C3C \\sim C3C-C4C
\\sim C5-C3 \\sim C3-C4 
 C4-C5
 with sigma of 0.002
 C2A-C5A \\sim C2A-C3A \\sim C2A-C4A \\sim C2A-C5C \\sim C2A-C4C \\sim C2A-C3C
\\sim C2-C5 \\sim C2-C3 
 C2-C4
 with sigma of 0.002
 Mn1-P1 \\sim Mn1-P1B \\sim Mn1-P3 \\sim Mn1-P3B \\sim Mn1A-P1A \\sim Mn1A-P1C
\\sim Mn1A-P3A \\sim Mn1A-P3C
 with sigma of 0.005
 Mn1-P2 \\sim Mn1-P2B \\sim Mn1A-P2A \\sim Mn1A-P4C
 with sigma of 0.005
 Mn1-P4 \\sim Mn1-P4B \\sim Mn1A-P4A \\sim Mn1A-P2C
 with sigma of 0.005
 P4-C19 \\sim P4B-C19B \\sim P3-C18 \\sim P1B-C18B \\sim P2-C13 \\sim P2B-C12B
\\sim P1-C12 \\sim P3B-C13B
 \\sim P1A-C12A \\sim P2A-C13A \\sim P3A-C18A \\sim P4A-C19A \\sim P1C-C12C
\\sim P2C-C13C \\sim P3C-C18C 
 P4C-C19C
 with sigma of 0.005
 C10-C11 \\sim C14-C15 \\sim C16-C17 \\sim C20-C21 \\sim C16B-C17B \\sim
C10B-C11B \\sim C14B-C15B 
 C20B-C21B \\sim C10A-C11A \\sim C14A-C15A \\sim C16A-C17A \\sim C20A-C21A
\\sim C10C-C11C \\sim C14C-
 C15C \\sim C16C-C17C \\sim C20C-C21C
 with sigma of 0.005
 C12-C13 \\sim C18-C19 \\sim C12A-C13A \\sim C18A-C19A \\sim C12B-C13B \\sim
C18B-C19B \\sim C12C-C13C
 \\sim C18C-C19C
 with sigma of 0.005
 C12-C10 \\sim C12-C11 \\sim C13-C14 \\sim C13-C15 \\sim C18-C16 \\sim C18-C17
\\sim C19-C20 \\sim C19-C21
 \\sim C12A-C10A \\sim C12A-C11A \\sim C13A-C14A \\sim C13A-C15A \\sim
C18A-C16A \\sim C18A-C17A \\sim C19A-
 C20A \\sim C19A-C21A \\sim C12B-C10B \\sim C12B-C11B \\sim C13B-C14B \\sim
C13B-C15B \\sim C18B-C16B 
 C18B-C17B \\sim C19B-C20B \\sim C19B-C21B \\sim C12C-C10C \\sim C12C-C11C
\\sim C13C-C14C \\sim C13C-
 C15C \\sim C18C-C16C \\sim C18C-C17C \\sim C19C-C20C \\sim C19C-C21C
 with sigma of 0.005
 C6A-C7A \\sim C7A-C8A \\sim C6C-C7C \\sim C7C-C8C \\sim C6-C7 \\sim C7-C8
 with sigma of 0.005
 C8A-C9A \\sim C8C-C9C \\sim C8-C9
 with sigma of 0.005
 Ge1A-C6A \\sim Ge1A-C6C
 with sigma of 0.005
3. Uiso/Uaniso restraints and constraints
Uanis(C5A) \\sim Ueq: with sigma of 0.002 and sigma for terminal atoms of 0.01
Uanis(C5A) = Uanis(C5C)
Uanis(C4C) = Uanis(C4A)
Uanis(C3A) = Uanis(C3C)
Uanis(P1) = Uanis(P1B)
Uanis(P2B) = Uanis(P2)
Uanis(P3) = Uanis(P3B)
Uanis(P4B) = Uanis(P4)
Uanis(P4A) = Uanis(P2C)
Uanis(P2A) = Uanis(P4C)
Uanis(P1A) = Uanis(P1C)
Uanis(P3A) = Uanis(P3C)
Uanis(C20) = Uanis(C21B)
Uanis(C20B) = Uanis(C21)
Uanis(C15) = Uanis(C11B)
Uanis(C14) = Uanis(C10B)
Uanis(C16) = Uanis(C15B)
Uanis(C16B) = Uanis(C10)
Uanis(C14B) = Uanis(C11)
Uanis(C17) = Uanis(C17B)
Uanis(C19) = Uanis(C19B)
Uanis(C18B) = Uanis(C18)
Uanis(C13) = Uanis(C12B)
Uanis(C12) = Uanis(C13B)
Uanis(C21C) = Uanis(C14A)
Uanis(C20C) = Uanis(C15A)
Uanis(C14C) = Uanis(C21A)
Uanis(C20A) = Uanis(C15C)
Uanis(C16A) = Uanis(C16C)
Uanis(C10A) = Uanis(C10C)
Uanis(C11A) = Uanis(C17C)
Uanis(C17A) = Uanis(C11C)
Uanis(C13C) = Uanis(C19A)
Uanis(C12C) = Uanis(C18A)
Uanis(C13A) = Uanis(C19C)
Uanis(C12A) = Uanis(C18C)
Uanis(C7C) = Uanis(C7A)
Uanis(C8C) = Uanis(C8A)
Uanis(C9A) = Uanis(C9C)
Uanis(C6A) = Uanis(C6C)
4. Rigid body (RIGU) restrains
 C2A, C5A
 with sigma for 1-2 distances of 0.004 and sigma for 1-3 distances of 0.004
5. Others
 Sof(P1C)=Sof(P2C)=Sof(P3C)=Sof(P4C)=Sof(C10C)=Sof(H10D)=Sof(H10E)=Sof(H10F)=
 Sof(C11C)=Sof(H11D)=Sof(H11E)=Sof(H11F)=Sof(C12C)=Sof(H12C)=Sof(H12D)=
 Sof(C13C)=Sof(H13C)=Sof(H13D)=Sof(C14C)=Sof(H14D)=Sof(H14E)=Sof(H14F)=
 Sof(C15C)=Sof(H15D)=Sof(H15E)=Sof(H15F)=Sof(C16C)=Sof(H16D)=Sof(H16E)=
 Sof(H16F)=Sof(C17C)=Sof(H17D)=Sof(H17E)=Sof(H17F)=Sof(C18C)=Sof(H18C)=
 Sof(H18D)=Sof(C19C)=Sof(H19C)=Sof(H19D)=Sof(C20C)=Sof(H20D)=Sof(H20E)=
 Sof(H20F)=Sof(C21C)=Sof(H21D)=Sof(H21E)=Sof(H21F)=1-FVAR(1)
 Sof(P1A)=Sof(P2A)=Sof(P3A)=Sof(P4A)=Sof(C10A)=Sof(H10A)=Sof(H10B)=Sof(H10C)=
 Sof(C11A)=Sof(H11A)=Sof(H11B)=Sof(H11C)=Sof(C12A)=Sof(H12A)=Sof(H12B)=
 Sof(C13A)=Sof(H13A)=Sof(H13B)=Sof(C14A)=Sof(H14A)=Sof(H14B)=Sof(H14C)=
 Sof(C15A)=Sof(H15A)=Sof(H15B)=Sof(H15C)=Sof(C16A)=Sof(H16A)=Sof(H16B)=
 Sof(H16C)=Sof(C17A)=Sof(H17A)=Sof(H17B)=Sof(H17C)=Sof(C18A)=Sof(H18A)=
 Sof(H18B)=Sof(C19A)=Sof(H19A)=Sof(H19B)=Sof(C20A)=Sof(H20A)=Sof(H20B)=
 Sof(H20C)=Sof(C21A)=Sof(H21A)=Sof(H21B)=Sof(H21C)=FVAR(1)
 Sof(P1B)=Sof(P2B)=Sof(P3B)=Sof(P4B)=Sof(C10B)=Sof(H10J)=Sof(H10K)=Sof(H10L)=
 Sof(C11B)=Sof(H11J)=Sof(H11K)=Sof(H11L)=Sof(C12B)=Sof(H12G)=Sof(H12H)=
 Sof(C13B)=Sof(H13G)=Sof(H13H)=Sof(C14B)=Sof(H14J)=Sof(H14K)=Sof(H14L)=
 Sof(C15B)=Sof(H15J)=Sof(H15K)=Sof(H15L)=Sof(C16B)=Sof(H16J)=Sof(H16K)=
 Sof(H16L)=Sof(C17B)=Sof(H17J)=Sof(H17K)=Sof(H17L)=Sof(C18B)=Sof(H18G)=
 Sof(H18H)=Sof(C19B)=Sof(H19G)=Sof(H19H)=Sof(C20B)=Sof(H20J)=Sof(H20K)=
 Sof(H20L)=Sof(C21B)=Sof(H21J)=Sof(H21K)=Sof(H21L)=1-FVAR(2)
 Sof(P1)=Sof(P2)=Sof(P3)=Sof(P4)=Sof(C10)=Sof(H10G)=Sof(H10H)=Sof(H10I)=
 Sof(C11)=Sof(H11G)=Sof(H11H)=Sof(H11I)=Sof(C12)=Sof(H12E)=Sof(H12F)=Sof(C13)=
 Sof(H13E)=Sof(H13F)=Sof(C14)=Sof(H14G)=Sof(H14H)=Sof(H14I)=Sof(C15)=Sof(H15G)=
 Sof(H15H)=Sof(H15I)=Sof(C16)=Sof(H16G)=Sof(H16H)=Sof(H16I)=Sof(C17)=Sof(H17G)=
 Sof(H17H)=Sof(H17I)=Sof(C18)=Sof(H18E)=Sof(H18F)=Sof(C19)=Sof(H19E)=Sof(H19F)=
 Sof(C20)=Sof(H20G)=Sof(H20H)=Sof(H20I)=Sof(C21)=Sof(H21G)=Sof(H21H)=Sof(H21I)=
 FVAR(2)
 Sof(C3C)=Sof(H3CA)=Sof(H3CB)=Sof(H3CC)=Sof(C4C)=Sof(H4CA)=Sof(H4CB)=Sof(H4CC)=
 Sof(C5C)=Sof(H5CA)=Sof(H5CB)=Sof(H5CC)=1-FVAR(3)
 Sof(C3A)=Sof(H3AA)=Sof(H3AB)=Sof(H3AC)=Sof(C4A)=Sof(H4AA)=Sof(H4AB)=Sof(H4AC)=
 Sof(C5A)=Sof(H5AA)=Sof(H5AB)=Sof(H5AC)=FVAR(3)
 Sof(C6C)=Sof(H6CA)=Sof(H6CB)=Sof(C7C)=Sof(H7CA)=Sof(H7CB)=Sof(C8C)=Sof(H8CA)=
 Sof(H8CB)=Sof(C9C)=Sof(H9CA)=Sof(H9CB)=Sof(H9CC)=1-FVAR(4)
 Sof(C6A)=Sof(H6AA)=Sof(H6AB)=Sof(C7A)=Sof(H7AA)=Sof(H7AB)=Sof(C8A)=Sof(H8AA)=
 Sof(H8AB)=Sof(C9A)=Sof(H9AA)=Sof(H9AB)=Sof(H9AC)=FVAR(4)
6.a Secondary CH2 refined with riding coordinates:
 C6(H6A,H6B), C7(H7A,H7B), C8(H8A,H8B), C12(H12E,H12F), C12B(H12G,H12H),
 C13(H13E,H13F), C13B(H13G,H13H), C18(H18E,H18F), C18B(H18G,H18H), C19(H19E,
 H19F), C19B(H19G,H19H), C6A(H6AA,H6AB), C6C(H6CA,H6CB), C7A(H7AA,H7AB),
 C7C(H7CA,H7CB), C8A(H8AA,H8AB), C8C(H8CA,H8CB), C12A(H12A,H12B), C12C(H12C,
 H12D), C13A(H13A,H13B), C13C(H13C,H13D), C18A(H18A,H18B), C18C(H18C,H18D),
 C19A(H19A,H19B), C19C(H19C,H19D)
6.b Me refined with riding coordinates:
 C3A(H3AA,H3AB,H3AC), C4C(H4CA,H4CB,H4CC)
6.c Idealised Me refined as rotating group:
 C3(H3A,H3B,H3C), C4(H4A,H4B,H4C), C5(H5A,H5B,H5C), C9(H9A,H9B,H9C), C10(H10G,
 H10H,H10I), C10B(H10J,H10K,H10L), C11(H11G,H11H,H11I), C11B(H11J,H11K,H11L),
 C14(H14G,H14H,H14I), C14B(H14J,H14K,H14L), C15(H15G,H15H,H15I), C15B(H15J,H15K,
 H15L), C16(H16G,H16H,H16I), C16B(H16J,H16K,H16L), C17(H17G,H17H,H17I),
 C17B(H17J,H17K,H17L), C20(H20G,H20H,H20I), C20B(H20J,H20K,H20L), C21(H21G,H21H,
 H21I), C21B(H21J,H21K,H21L), C3C(H3CA,H3CB,H3CC), C4A(H4AA,H4AB,H4AC),
 C5A(H5AA,H5AB,H5AC), C5C(H5CA,H5CB,H5CC), C9A(H9AA,H9AB,H9AC), C9C(H9CA,H9CB,
 H9CC), C10A(H10A,H10B,H10C), C10C(H10D,H10E,H10F), C11A(H11A,H11B,H11C),
 C11C(H11D,H11E,H11F), C14A(H14A,H14B,H14C), C14C(H14D,H14E,H14F), C15A(H15A,
 H15B,H15C), C15C(H15D,H15E,H15F), C16A(H16A,H16B,H16C), C16C(H16D,H16E,H16F),
 C17A(H17A,H17B,H17C), C17C(H17D,H17E,H17F), C20A(H20A,H20B,H20C), C20C(H20D,
 H20E,H20F), C21A(H21A,H21B,H21C), C21C(H21D,H21E,H21F)
;
_olex2_submission_special_instructions 'No special instructions were received'

loop_
_space_group_symop_operation_xyz
'x, y, z'
'-x, -y, -z'

loop_
_atom_site_label
_atom_site_type_symbol
_atom_site_fract_x
_atom_site_fract_y
_atom_site_fract_z
_atom_site_U_iso_or_equiv
_atom_site_adp_type
_atom_site_occupancy
_atom_site_site_symmetry_order
_atom_site_calc_flag
_atom_site_refinement_flags_posn
_atom_site_refinement_flags_adp
_atom_site_refinement_flags_occupancy
_atom_site_disorder_assembly
_atom_site_disorder_group
Ge1 Ge 0.64971(3) 0.14143(2) 0.68886(2) 0.03289(7) Uani 1 1 d . . . . .
H1A H 0.692(3) 0.200(2) 0.617(2) 0.057(10) Uiso 1 1 d . . . . .
H1B H 0.588(4) 0.210(2) 0.726(2) 0.063(11) Uiso 1 1 d . . . . .
Mn1 Mn 0.80752(3) 0.03038(2) 0.76513(2) 0.02146(8) Uani 1 1 d D . . . .
P1 P 0.8919(8) 0.0176(5) 0.6509(3) 0.0312(5) Uani 0.5811(14) 1 d D . P A 1
P1B P 0.8982(12) 0.0098(7) 0.6548(4) 0.0312(5) Uani 0.4189(14) 1 d D . P A 2
P2 P 0.95928(13) -0.07975(8) 0.81415(9) 0.0344(3) Uani 0.5811(14) 1 d D . P A 1
P2B P 0.92438(18) -0.07092(11) 0.85222(12) 0.0344(3) Uani 0.4189(14) 1 d D . P A 2
P3 P 0.7180(2) 0.0481(2) 0.87609(12) 0.0306(5) Uani 0.5811(14) 1 d D . P A 1
P3B P 0.6841(3) 0.0569(4) 0.86441(19) 0.0306(5) Uani 0.4189(14) 1 d D . P A 2
P4 P 0.9329(3) 0.12283(19) 0.78047(11) 0.0336(4) Uani 0.5811(14) 1 d D . P A 1
P4B P 0.9402(5) 0.1249(3) 0.75541(19) 0.0336(4) Uani 0.4189(14) 1 d D . P A 2
N1 N 0.6200(2) -0.08283(15) 0.74964(17) 0.0421(6) Uani 1 1 d . . . . .
C1 C 0.6930(2) -0.03850(14) 0.75700(15) 0.0266(5) Uani 1 1 d . . . . .
C2 C 0.5346(2) -0.14316(15) 0.75573(14) 0.0451(7) Uani 1 1 d D . . . .
C3 C 0.4418(4) -0.1156(2) 0.6863(2) 0.0745(13) Uani 1 1 d D . . . .
H3A H 0.389189 -0.061954 0.686635 0.112 Uiso 1 1 calc R U . . .
H3B H 0.383936 -0.156316 0.689428 0.112 Uiso 1 1 calc R U . . .
H3C H 0.492156 -0.110638 0.637731 0.112 Uiso 1 1 calc R U . . .
C4 C 0.4590(4) -0.1478(3) 0.8314(2) 0.0915(17) Uani 1 1 d D . . . .
H4A H 0.520498 -0.159362 0.875264 0.137 Uiso 1 1 calc R U . . .
H4B H 0.406428 -0.191937 0.839297 0.137 Uiso 1 1 calc R U . . .
H4C H 0.401349 -0.095004 0.828595 0.137 Uiso 1 1 calc R U . . .
C5 C 0.6172(4) -0.22610(19) 0.7565(3) 0.0866(16) Uani 1 1 d D . . . .
H5A H 0.664103 -0.222521 0.706884 0.130 Uiso 1 1 calc R U . . .
H5B H 0.560471 -0.267988 0.763262 0.130 Uiso 1 1 calc R U . . .
H5C H 0.680354 -0.241408 0.799841 0.130 Uiso 1 1 calc R U . . .
C6 C 0.4931(3) 0.1125(2) 0.6475(2) 0.0564(9) Uani 1 1 d D . . . .
H6A H 0.517456 0.056935 0.637767 0.068 Uiso 1 1 calc R U . . .
H6B H 0.425388 0.108792 0.688682 0.068 Uiso 1 1 calc R U . . .
C7 C 0.4331(3) 0.1707(2) 0.57376(19) 0.0509(8) Uani 1 1 d D . . . .
H7A H 0.503076 0.181182 0.534744 0.061 Uiso 1 1 calc R U . . .
H7B H 0.395455 0.223972 0.585414 0.061 Uiso 1 1 calc R U . . .
C8 C 0.3265(4) 0.1397(3) 0.5377(3) 0.0867(17) Uani 1 1 d D . . . .
H8A H 0.366831 0.090815 0.519029 0.104 Uiso 1 1 calc R U . . .
H8B H 0.263008 0.121533 0.578890 0.104 Uiso 1 1 calc R U . . .
C9 C 0.2552(5) 0.2009(3) 0.4721(3) 0.0783(13) Uani 1 1 d D . . . .
H9A H 0.316834 0.218608 0.430462 0.117 Uiso 1 1 calc R U . . .
H9B H 0.211894 0.248658 0.490320 0.117 Uiso 1 1 calc R U . . .
H9C H 0.189443 0.176087 0.451879 0.117 Uiso 1 1 calc R U . . .
C10 C 0.7837(15) 0.0083(8) 0.5740(16) 0.0521(19) Uani 0.5811(14) 1 d D . P A 1
H10G H 0.728745 -0.033288 0.596295 0.078 Uiso 0.5811(14) 1 calc R U P A 1
H10H H 0.836962 -0.008323 0.531870 0.078 Uiso 0.5811(14) 1 calc R U P A 1
H10I H 0.727994 0.061664 0.552879 0.078 Uiso 0.5811(14) 1 calc R U P A 1
C10B C 1.1037(6) -0.0964(5) 0.8581(5) 0.0530(16) Uani 0.4189(14) 1 d D . P A 2
H10J H 1.137117 -0.115939 0.812295 0.080 Uiso 0.4189(14) 1 calc R U P A 2
H10K H 1.129621 -0.139760 0.905813 0.080 Uiso 0.4189(14) 1 calc R U P A 2
H10L H 1.139999 -0.047088 0.859422 0.080 Uiso 0.4189(14) 1 calc R U P A 2
C11 C 0.9816(8) 0.0935(4) 0.5903(4) 0.0522(14) Uani 0.5811(14) 1 d D . P A 1
H11G H 0.924706 0.147462 0.576567 0.078 Uiso 0.5811(14) 1 calc R U P A 1
H11H H 1.010302 0.076598 0.542429 0.078 Uiso 0.5811(14) 1 calc R U P A 1
H11I H 1.058204 0.097389 0.619297 0.078 Uiso 0.5811(14) 1 calc R U P A 1
C11B C 0.8936(11) -0.1785(7) 0.8638(7) 0.0541(15) Uani 0.4189(14) 1 d D . P A 2
H11J H 0.800370 -0.180156 0.873369 0.081 Uiso 0.4189(14) 1 calc R U P A 2
H11K H 0.944967 -0.215458 0.908172 0.081 Uiso 0.4189(14) 1 calc R U P A 2
H11L H 0.919423 -0.196235 0.815959 0.081 Uiso 0.4189(14) 1 calc R U P A 2
C12 C 1.0127(8) -0.0782(4) 0.6582(4) 0.057(2) Uani 0.5811(14) 1 d D . P A 1
H12E H 0.968111 -0.124336 0.654687 0.068 Uiso 0.5811(14) 1 calc R U P A 1
H12F H 1.077142 -0.070053 0.615371 0.068 Uiso 0.5811(14) 1 calc R U P A 1
C12B C 0.8862(6) -0.0603(4) 0.9525(3) 0.0496(11) Uani 0.4189(14) 1 d D . P A 2
H12G H 0.908304 -0.114362 0.990924 0.059 Uiso 0.4189(14) 1 calc R U P A 2
H12H H 0.936463 -0.021004 0.965940 0.059 Uiso 0.4189(14) 1 calc R U P A 2
C13 C 1.0812(5) -0.0972(3) 0.7380(2) 0.0496(11) Uani 0.5811(14) 1 d D . P A 1
H13E H 1.147724 -0.061071 0.735067 0.059 Uiso 0.5811(14) 1 calc R U P A 1
H13F H 1.126175 -0.155237 0.751909 0.059 Uiso 0.5811(14) 1 calc R U P A 1
C13B C 0.7380(8) -0.0279(4) 0.9531(4) 0.057(2) Uani 0.4189(14) 1 d D . P A 2
H13G H 0.716463 -0.007283 1.000470 0.068 Uiso 0.4189(14) 1 calc R U P A 2
H13H H 0.689508 -0.073907 0.955477 0.068 Uiso 0.4189(14) 1 calc R U P A 2
C14 C 0.9048(8) -0.1803(5) 0.8411(4) 0.0530(16) Uani 0.5811(14) 1 d D . P A 1
H14G H 0.837953 -0.180276 0.881750 0.080 Uiso 0.5811(14) 1 calc R U P A 1
H14H H 0.979518 -0.223659 0.861034 0.080 Uiso 0.5811(14) 1 calc R U P A 1
H14I H 0.867940 -0.190834 0.794958 0.080 Uiso 0.5811(14) 1 calc R U P A 1
C14B C 0.6936(8) 0.1460(4) 0.9052(5) 0.0522(14) Uani 0.4189(14) 1 d D . P A 2
H14J H 0.785324 0.152095 0.908469 0.078 Uiso 0.4189(14) 1 calc R U P A 2
H14K H 0.655225 0.136881 0.957570 0.078 Uiso 0.4189(14) 1 calc R U P A 2
H14L H 0.645148 0.196258 0.871067 0.078 Uiso 0.4189(14) 1 calc R U P A 2
C15 C 1.0707(6) -0.0968(4) 0.8981(3) 0.0541(15) Uani 0.5811(14) 1 d D . P A 1
H15G H 1.106864 -0.046487 0.895343 0.081 Uiso 0.5811(14) 1 calc R U P A 1
H15H H 1.142150 -0.142289 0.896463 0.081 Uiso 0.5811(14) 1 calc R U P A 1
H15I H 1.022255 -0.110796 0.946968 0.081 Uiso 0.5811(14) 1 calc R U P A 1
C15B C 0.5099(13) 0.0602(7) 0.8689(14) 0.0564(18) Uani 0.4189(14) 1 d D . P A 2
H15J H 0.466816 0.109932 0.831541 0.085 Uiso 0.4189(14) 1 calc R U P A 2
H15K H 0.479537 0.061295 0.921925 0.085 Uiso 0.4189(14) 1 calc R U P A 2
H15L H 0.488240 0.011205 0.855749 0.085 Uiso 0.4189(14) 1 calc R U P A 2
C16 C 0.5390(8) 0.0686(5) 0.8818(9) 0.0564(18) Uani 0.5811(14) 1 d D . P A 1
H16G H 0.503902 0.112899 0.836579 0.085 Uiso 0.5811(14) 1 calc R U P A 1
H16H H 0.513252 0.085499 0.930090 0.085 Uiso 0.5811(14) 1 calc R U P A 1
H16I H 0.504051 0.018499 0.881749 0.085 Uiso 0.5811(14) 1 calc R U P A 1
C16B C 0.798(2) 0.0226(11) 0.568(2) 0.0521(19) Uani 0.4189(14) 1 d D . P A 2
H16J H 0.733835 -0.014728 0.580459 0.078 Uiso 0.4189(14) 1 calc R U P A 2
H16K H 0.854493 0.009653 0.525674 0.078 Uiso 0.4189(14) 1 calc R U P A 2
H16L H 0.752889 0.079783 0.552042 0.078 Uiso 0.4189(14) 1 calc R U P A 2
C17 C 0.7521(9) -0.0307(4) 0.9659(4) 0.072(3) Uani 0.5811(14) 1 d D . P A 1
H17G H 0.728283 -0.082212 0.959800 0.107 Uiso 0.5811(14) 1 calc R U P A 1
H17H H 0.701053 -0.013184 1.008328 0.107 Uiso 0.5811(14) 1 calc R U P A 1
H17I H 0.845590 -0.039497 0.978354 0.107 Uiso 0.5811(14) 1 calc R U P A 1
C17B C 0.9987(16) -0.0868(7) 0.6564(6) 0.072(3) Uani 0.4189(14) 1 d D . P A 2
H17J H 1.073586 -0.094912 0.691469 0.107 Uiso 0.4189(14) 1 calc R U P A 2
H17K H 1.030074 -0.087165 0.603476 0.107 Uiso 0.4189(14) 1 calc R U P A 2
H17L H 0.947648 -0.131341 0.675233 0.107 Uiso 0.4189(14) 1 calc R U P A 2
C18 C 0.7591(5) 0.1391(4) 0.9028(4) 0.0658(19) Uani 0.5811(14) 1 d D . P A 1
H18E H 0.705865 0.190642 0.872331 0.079 Uiso 0.5811(14) 1 calc R U P A 1
H18F H 0.745485 0.135210 0.959331 0.079 Uiso 0.5811(14) 1 calc R U P A 1
C18B C 1.0114(13) 0.0836(7) 0.6150(6) 0.0658(19) Uani 0.4189(14) 1 d D . P A 2
H18G H 1.085572 0.055863 0.589249 0.079 Uiso 0.4189(14) 1 calc R U P A 2
H18H H 0.964787 0.130572 0.574916 0.079 Uiso 0.4189(14) 1 calc R U P A 2
C19 C 0.9046(5) 0.1360(5) 0.8818(3) 0.0734(18) Uani 0.5811(14) 1 d D . P A 1
H19E H 0.957416 0.089356 0.919303 0.088 Uiso 0.5811(14) 1 calc R U P A 1
H19F H 0.932856 0.187639 0.885735 0.088 Uiso 0.5811(14) 1 calc R U P A 1
C19B C 1.0639(7) 0.1161(6) 0.6787(4) 0.0734(18) Uani 0.4189(14) 1 d D . P A 2
H19G H 1.088245 0.170905 0.655280 0.088 Uiso 0.4189(14) 1 calc R U P A 2
H19H H 1.143545 0.078213 0.702469 0.088 Uiso 0.4189(14) 1 calc R U P A 2
C20 C 0.9046(8) 0.2317(5) 0.7261(4) 0.066(2) Uani 0.5811(14) 1 d D . P A 1
H20G H 0.931440 0.236102 0.671636 0.099 Uiso 0.5811(14) 1 calc R U P A 1
H20H H 0.955931 0.262684 0.750031 0.099 Uiso 0.5811(14) 1 calc R U P A 1
H20I H 0.811460 0.254419 0.727741 0.099 Uiso 0.5811(14) 1 calc R U P A 1
C20B C 0.8818(11) 0.2344(7) 0.7312(5) 0.0454(11) Uani 0.4189(14) 1 d D . P A 2
H20J H 0.834962 0.250670 0.680936 0.068 Uiso 0.4189(14) 1 calc R U P A 2
H20K H 0.956198 0.263857 0.727258 0.068 Uiso 0.4189(14) 1 calc R U P A 2
H20L H 0.822461 0.248271 0.772079 0.068 Uiso 0.4189(14) 1 calc R U P A 2
C21 C 1.1141(4) 0.1076(3) 0.7808(3) 0.0454(11) Uani 0.5811(14) 1 d D . P A 1
H21G H 1.148766 0.051588 0.810946 0.068 Uiso 0.5811(14) 1 calc R U P A 1
H21H H 1.143454 0.147788 0.804674 0.068 Uiso 0.5811(14) 1 calc R U P A 1
H21I H 1.145823 0.115400 0.726879 0.068 Uiso 0.5811(14) 1 calc R U P A 1
C21B C 1.0562(8) 0.1229(4) 0.8368(4) 0.066(2) Uani 0.4189(14) 1 d D . P A 2
H21J H 1.094059 0.065606 0.861709 0.099 Uiso 0.4189(14) 1 calc R U P A 2
H21K H 1.008087 0.148264 0.875863 0.099 Uiso 0.4189(14) 1 calc R U P A 2
H21L H 1.126338 0.153743 0.815012 0.099 Uiso 0.4189(14) 1 calc R U P A 2
Ge1A Ge -0.24695(3) 0.36928(2) 0.21916(2) 0.02863(7) Uani 1 1 d D . . . .
H1AA H -0.139(4) 0.305(2) 0.225(2) 0.059(11) Uiso 1 1 d . . . . .
H1AB H -0.350(3) 0.313(2) 0.2342(19) 0.042(9) Uiso 1 1 d . . . . .
Mn1A Mn -0.24510(3) 0.47123(2) 0.29382(2) 0.02017(8) Uani 1 1 d D . . . .
P1A P -0.02945(19) 0.4492(5) 0.2795(5) 0.0287(6) Uani 0.6432(13) 1 d D . P B 1
P1C P -0.0292(3) 0.4561(9) 0.2821(9) 0.0287(6) Uani 0.3568(13) 1 d D . P B 2
P2A P -0.20810(11) 0.56450(6) 0.35480(6) 0.02666(19) Uani 0.6432(13) 1 d D . P B 1
P2C P -0.2071(3) 0.3706(2) 0.40516(19) 0.0299(3) Uani 0.3568(13) 1 d D . P B 2
P3A P -0.46173(19) 0.4844(4) 0.2991(5) 0.0295(4) Uani 0.6432(13) 1 d D . P B 1
P3C P -0.4621(3) 0.4922(7) 0.2974(10) 0.0295(4) Uani 0.3568(13) 1 d D . P B 2
P4A P -0.25366(13) 0.36818(10) 0.40451(9) 0.0299(3) Uani 0.6432(13) 1 d D . P B 1
P4C P -0.2829(2) 0.57673(11) 0.35052(11) 0.02666(19) Uani 0.3568(13) 1 d D . P B 2
N1A N -0.2636(3) 0.59656(15) 0.13836(14) 0.0446(6) Uani 1 1 d . . . . .
C1A C -0.2579(2) 0.54752(15) 0.19930(15) 0.0279(5) Uani 1 1 d . . . . .
C2A C -0.2826(4) 0.65815(19) 0.06641(18) 0.0710(12) Uani 1 1 d D . . . .
C3A C -0.1999(7) 0.6297(3) 0.0027(3) 0.104(3) Uani 0.766(6) 1 d D . P C 1
H3AA H -0.213981 0.672597 -0.046427 0.156 Uiso 0.766(6) 1 calc R U P C 1
H3AB H -0.107346 0.619104 0.017703 0.156 Uiso 0.766(6) 1 calc R U P C 1
H3AC H -0.225078 0.578830 -0.004331 0.156 Uiso 0.766(6) 1 calc R U P C 1
C3C C -0.3831(15) 0.7312(7) 0.0755(9) 0.104(3) Uani 0.234(6) 1 d D . P C 2
H3CA H -0.467173 0.713009 0.090487 0.156 Uiso 0.234(6) 1 calc R U P C 2
H3CB H -0.393213 0.773362 0.025727 0.156 Uiso 0.234(6) 1 calc R U P C 2
H3CC H -0.353746 0.754399 0.116116 0.156 Uiso 0.234(6) 1 calc R U P C 2
C4A C -0.2509(8) 0.7390(3) 0.0756(3) 0.132(4) Uani 0.766(6) 1 d D . P C 1
H4AA H -0.294559 0.752023 0.122205 0.199 Uiso 0.766(6) 1 calc R U P C 1
H4AB H -0.281417 0.783081 0.029286 0.199 Uiso 0.766(6) 1 calc R U P C 1
H4AC H -0.156025 0.734285 0.081428 0.199 Uiso 0.766(6) 1 calc R U P C 1
C4C C -0.312(2) 0.6315(9) -0.0060(6) 0.132(4) Uani 0.234(6) 1 d D . P C 2
H4CA H -0.322722 0.679511 -0.051152 0.199 Uiso 0.234(6) 1 calc R U P C 2
H4CB H -0.239238 0.590111 -0.015524 0.199 Uiso 0.234(6) 1 calc R U P C 2
H4CC H -0.392532 0.607788 0.001851 0.199 Uiso 0.234(6) 1 calc R U P C 2
C5A C -0.4268(5) 0.6664(5) 0.0485(5) 0.159(4) Uani 0.766(6) 1 d D U P C 1
H5AA H -0.444910 0.613997 0.041128 0.238 Uiso 0.766(6) 1 calc R U P C 1
H5AB H -0.449940 0.710069 0.000676 0.238 Uiso 0.766(6) 1 calc R U P C 1
H5AC H -0.478699 0.680422 0.092207 0.238 Uiso 0.766(6) 1 calc R U P C 1
C5C C -0.1460(8) 0.6796(11) 0.0623(12) 0.159(4) Uani 0.234(6) 1 d D . P C 2
H5CA H -0.134305 0.706074 0.104374 0.238 Uiso 0.234(6) 1 calc R U P C 2
H5CB H -0.134169 0.717415 0.011593 0.238 Uiso 0.234(6) 1 calc R U P C 2
H5CC H -0.081310 0.629055 0.068442 0.238 Uiso 0.234(6) 1 calc R U P C 2
C6A C -0.2652(7) 0.4154(2) 0.10310(17) 0.0356(12) Uani 0.726(4) 1 d D . P D 1
H6AA H -0.355996 0.444900 0.091873 0.043 Uiso 0.726(4) 1 calc R U P D 1
H6AB H -0.206670 0.457046 0.087259 0.043 Uiso 0.726(4) 1 calc R U P D 1
C6C C -0.247(2) 0.3952(8) 0.1020(3) 0.0356(12) Uani 0.274(4) 1 d D . P D 2
H6CA H -0.309043 0.446899 0.081438 0.043 Uiso 0.274(4) 1 calc R U P D 2
H6CB H -0.158630 0.405031 0.083095 0.043 Uiso 0.274(4) 1 calc R U P D 2
C7A C -0.2360(5) 0.3557(2) 0.05142(18) 0.0366(8) Uani 0.726(4) 1 d D . P D 1
H7AA H -0.303581 0.319637 0.060243 0.044 Uiso 0.726(4) 1 calc R U P D 1
H7AB H -0.150571 0.320039 0.067457 0.044 Uiso 0.726(4) 1 calc R U P D 1
C7C C -0.2841(13) 0.3278(7) 0.0692(5) 0.0366(8) Uani 0.274(4) 1 d D . P D 2
H7CA H -0.371642 0.317077 0.088968 0.044 Uiso 0.274(4) 1 calc R U P D 2
H7CB H -0.220799 0.276471 0.088582 0.044 Uiso 0.274(4) 1 calc R U P D 2
C8A C -0.2317(5) 0.3967(2) -0.03544(19) 0.0434(9) Uani 0.726(4) 1 d D . P D 1
H8AA H -0.318228 0.430699 -0.051849 0.052 Uiso 0.726(4) 1 calc R U P D 1
H8AB H -0.166518 0.434364 -0.043957 0.052 Uiso 0.726(4) 1 calc R U P D 1
C8C C -0.2869(11) 0.3491(7) -0.0194(5) 0.0434(9) Uani 0.274(4) 1 d D . P D 2
H8CA H -0.322735 0.306122 -0.036951 0.052 Uiso 0.274(4) 1 calc R U P D 2
H8CB H -0.345652 0.402324 -0.039075 0.052 Uiso 0.274(4) 1 calc R U P D 2
C9A C -0.1983(7) 0.3384(3) -0.0862(3) 0.0707(17) Uani 0.726(4) 1 d D . P D 1
H9AA H -0.112761 0.304358 -0.070568 0.106 Uiso 0.726(4) 1 calc R U P D 1
H9AB H -0.195271 0.369543 -0.140869 0.106 Uiso 0.726(4) 1 calc R U P D 1
H9AC H -0.264981 0.302733 -0.080504 0.106 Uiso 0.726(4) 1 calc R U P D 1
C9C C -0.1552(13) 0.3551(9) -0.0530(9) 0.0707(17) Uani 0.274(4) 1 d D . P D 2
H9CA H -0.109603 0.385395 -0.024942 0.106 Uiso 0.274(4) 1 calc R U P D 2
H9CB H -0.163586 0.384480 -0.108464 0.106 Uiso 0.274(4) 1 calc R U P D 2
H9CC H -0.105291 0.299590 -0.047907 0.106 Uiso 0.274(4) 1 calc R U P D 2
C10A C 0.043(2) 0.4540(6) 0.1809(3) 0.0410(12) Uani 0.6432(13) 1 d D . P B 1
H10A H 0.022074 0.408293 0.161469 0.062 Uiso 0.6432(13) 1 calc R U P B 1
H10B H 0.137928 0.449647 0.184229 0.062 Uiso 0.6432(13) 1 calc R U P B 1
H10C H 0.006342 0.506571 0.144880 0.062 Uiso 0.6432(13) 1 calc R U P B 1
C10C C 0.048(5) 0.4401(12) 0.1944(5) 0.0410(12) Uani 0.3568(13) 1 d D . P B 2
H10D H 0.025843 0.389904 0.183995 0.062 Uiso 0.3568(13) 1 calc R U P B 2
H10E H 0.142861 0.434154 0.200159 0.062 Uiso 0.3568(13) 1 calc R U P B 2
H10F H 0.017223 0.487483 0.150783 0.062 Uiso 0.3568(13) 1 calc R U P B 2
C11A C 0.0778(5) 0.3573(4) 0.3327(3) 0.0483(13) Uani 0.6432(13) 1 d D . P B 1
H11A H 0.064136 0.350350 0.389039 0.072 Uiso 0.6432(13) 1 calc R U P B 1
H11B H 0.169062 0.363121 0.320205 0.072 Uiso 0.6432(13) 1 calc R U P B 1
H11C H 0.057969 0.308982 0.317450 0.072 Uiso 0.6432(13) 1 calc R U P B 1
C11C C 0.059(2) 0.5338(7) 0.3011(11) 0.0507(18) Uani 0.3568(13) 1 d D . P B 2
H11D H 0.037846 0.584999 0.259984 0.076 Uiso 0.3568(13) 1 calc R U P B 2
H11E H 0.153140 0.513623 0.301620 0.076 Uiso 0.3568(13) 1 calc R U P B 2
H11F H 0.032507 0.544401 0.352007 0.076 Uiso 0.3568(13) 1 calc R U P B 2
C12A C 0.0449(9) 0.5309(4) 0.3056(5) 0.0429(15) Uani 0.6432(13) 1 d D . P B 1
H12A H 0.138415 0.510653 0.319425 0.052 Uiso 0.6432(13) 1 calc R U P B 1
H12B H 0.038449 0.580104 0.260843 0.052 Uiso 0.6432(13) 1 calc R U P B 1
C12C C 0.0486(13) 0.3637(7) 0.3562(6) 0.065(2) Uani 0.3568(13) 1 d D . P B 2
H12C H 0.052290 0.313842 0.336285 0.078 Uiso 0.3568(13) 1 calc R U P B 2
H12D H 0.139137 0.369419 0.366947 0.078 Uiso 0.3568(13) 1 calc R U P B 2
C13A C -0.0307(3) 0.5529(3) 0.3759(2) 0.0368(8) Uani 0.6432(13) 1 d D . P B 1
H13A H -0.009753 0.605054 0.383803 0.044 Uiso 0.6432(13) 1 calc R U P B 1
H13B H -0.006233 0.508652 0.424031 0.044 Uiso 0.6432(13) 1 calc R U P B 1
C13C C -0.0313(4) 0.3550(7) 0.4316(5) 0.098(3) Uani 0.3568(13) 1 d D . P B 2
H13C H -0.015802 0.396532 0.459300 0.118 Uiso 0.3568(13) 1 calc R U P B 2
H13D H -0.004781 0.299374 0.466733 0.118 Uiso 0.3568(13) 1 calc R U P B 2
C14A C -0.2386(5) 0.6745(3) 0.3009(3) 0.0410(10) Uani 0.6432(13) 1 d D . P B 1
H14A H -0.195859 0.680996 0.249828 0.062 Uiso 0.6432(13) 1 calc R U P B 1
H14B H -0.203126 0.707349 0.330987 0.062 Uiso 0.6432(13) 1 calc R U P B 1
H14C H -0.333007 0.693440 0.293411 0.062 Uiso 0.6432(13) 1 calc R U P B 1
C14C C -0.2277(14) 0.2635(9) 0.4159(10) 0.081(2) Uani 0.3568(13) 1 d D . P B 2
H14D H -0.321213 0.260225 0.416754 0.122 Uiso 0.3568(13) 1 calc R U P B 2
H14E H -0.186530 0.229085 0.464893 0.122 Uiso 0.3568(13) 1 calc R U P B 2
H14F H -0.186498 0.243832 0.371720 0.122 Uiso 0.3568(13) 1 calc R U P B 2
C15A C -0.2739(4) 0.5792(3) 0.4500(2) 0.0431(11) Uani 0.6432(13) 1 d D . P B 1
H15A H -0.366240 0.604918 0.443565 0.065 Uiso 0.6432(13) 1 calc R U P B 1
H15B H -0.224311 0.614944 0.468623 0.065 Uiso 0.6432(13) 1 calc R U P B 1
H15C H -0.266191 0.525548 0.488102 0.065 Uiso 0.6432(13) 1 calc R U P B 1
C15C C -0.2778(7) 0.3801(5) 0.5026(4) 0.0419(11) Uani 0.3568(13) 1 d D . P B 2
H15D H -0.279468 0.436475 0.507671 0.063 Uiso 0.3568(13) 1 calc R U P B 2
H15E H -0.223622 0.341077 0.544637 0.063 Uiso 0.3568(13) 1 calc R U P B 2
H15F H -0.367020 0.367735 0.506438 0.063 Uiso 0.3568(13) 1 calc R U P B 2
C16A C -0.559(4) 0.4884(6) 0.2119(4) 0.0509(14) Uani 0.6432(13) 1 d D . P B 1
H16A H -0.651568 0.491356 0.225725 0.076 Uiso 0.6432(13) 1 calc R U P B 1
H16B H -0.529206 0.438563 0.193273 0.076 Uiso 0.6432(13) 1 calc R U P B 1
H16C H -0.547108 0.537198 0.170450 0.076 Uiso 0.6432(13) 1 calc R U P B 1
C16C C -0.552(7) 0.4836(11) 0.2189(7) 0.0509(14) Uani 0.3568(13) 1 d D . P B 2
H16D H -0.513975 0.510884 0.169574 0.076 Uiso 0.3568(13) 1 calc R U P B 2
H16E H -0.642805 0.509897 0.222246 0.076 Uiso 0.3568(13) 1 calc R U P B 2
H16F H -0.548928 0.425126 0.220690 0.076 Uiso 0.3568(13) 1 calc R U P B 2
C17A C -0.5532(7) 0.5735(3) 0.3263(4) 0.0507(18) Uani 0.6432(13) 1 d D . P B 1
H17A H -0.504581 0.587273 0.366433 0.076 Uiso 0.6432(13) 1 calc R U P B 1
H17B H -0.638391 0.561076 0.347055 0.076 Uiso 0.6432(13) 1 calc R U P B 1
H17C H -0.566294 0.620351 0.280186 0.076 Uiso 0.6432(13) 1 calc R U P B 1
C17C C -0.5299(13) 0.4208(6) 0.3795(8) 0.0483(13) Uani 0.3568(13) 1 d D . P B 2
H17D H -0.534713 0.442683 0.426001 0.072 Uiso 0.3568(13) 1 calc R U P B 2
H17E H -0.473329 0.366692 0.390479 0.072 Uiso 0.3568(13) 1 calc R U P B 2
H17F H -0.617865 0.414968 0.365522 0.072 Uiso 0.3568(13) 1 calc R U P B 2
C18A C -0.5242(7) 0.3992(3) 0.3703(4) 0.065(2) Uani 0.6432(13) 1 d D . P B 1
H18A H -0.613139 0.418105 0.388017 0.078 Uiso 0.6432(13) 1 calc R U P B 1
H18B H -0.526675 0.352119 0.347137 0.078 Uiso 0.6432(13) 1 calc R U P B 1
C18C C -0.5419(12) 0.5919(6) 0.3159(6) 0.0429(15) Uani 0.3568(13) 1 d D . P B 2
H18C H -0.536307 0.638939 0.270164 0.052 Uiso 0.3568(13) 1 calc R U P B 2
H18D H -0.634389 0.591367 0.331553 0.052 Uiso 0.3568(13) 1 calc R U P B 2
C19A C -0.4250(4) 0.3751(4) 0.4386(3) 0.098(3) Uani 0.6432(13) 1 d D . P B 1
H19A H -0.437490 0.321126 0.473032 0.118 Uiso 0.6432(13) 1 calc R U P B 1
H19B H -0.442191 0.416598 0.469979 0.118 Uiso 0.6432(13) 1 calc R U P B 1
C19C C -0.4545(4) 0.5927(5) 0.3843(4) 0.0368(8) Uani 0.3568(13) 1 d D . P B 2
H19C H -0.467812 0.548029 0.430707 0.044 Uiso 0.3568(13) 1 calc R U P B 2
H19D H -0.475872 0.646171 0.398642 0.044 Uiso 0.3568(13) 1 calc R U P B 2
C20A C -0.2167(6) 0.2592(4) 0.4049(4) 0.0419(11) Uani 0.6432(13) 1 d D . P B 1
H20A H -0.272143 0.248227 0.366207 0.063 Uiso 0.6432(13) 1 calc R U P B 1
H20B H -0.233748 0.225643 0.457031 0.063 Uiso 0.6432(13) 1 calc R U P B 1
H20C H -0.124511 0.245074 0.391806 0.063 Uiso 0.6432(13) 1 calc R U P B 1
C20C C -0.2759(9) 0.6799(7) 0.2873(4) 0.0431(11) Uani 0.3568(13) 1 d D . P B 2
H20D H -0.339731 0.692214 0.244559 0.065 Uiso 0.3568(13) 1 calc R U P B 2
H20E H -0.187872 0.681441 0.265539 0.065 Uiso 0.3568(13) 1 calc R U P B 2
H20F H -0.296433 0.721036 0.318085 0.065 Uiso 0.3568(13) 1 calc R U P B 2
C21A C -0.1705(6) 0.3597(3) 0.4984(3) 0.081(2) Uani 0.6432(13) 1 d D . P B 1
H21A H -0.081014 0.329876 0.497995 0.122 Uiso 0.6432(13) 1 calc R U P B 1
H21B H -0.218682 0.329750 0.541924 0.122 Uiso 0.6432(13) 1 calc R U P B 1
H21C H -0.168058 0.415122 0.504938 0.122 Uiso 0.6432(13) 1 calc R U P B 1
C21C C -0.1979(6) 0.5877(5) 0.4361(5) 0.0410(10) Uani 0.3568(13) 1 d D . P B 2
H21D H -0.187705 0.535518 0.476437 0.062 Uiso 0.3568(13) 1 calc R U P B 2
H21E H -0.249312 0.631493 0.456906 0.062 Uiso 0.3568(13) 1 calc R U P B 2
H21F H -0.111541 0.601961 0.420406 0.062 Uiso 0.3568(13) 1 calc R U P B 2

loop_
_atom_site_aniso_label
_atom_site_aniso_U_11
_atom_site_aniso_U_22
_atom_site_aniso_U_33
_atom_site_aniso_U_23
_atom_site_aniso_U_13
_atom_site_aniso_U_12
Ge1 0.02832(14) 0.02397(13) 0.04161(16) 0.00153(11) -0.00054(11) -0.00558(10)
Mn1 0.02595(17) 0.01863(16) 0.02004(16) -0.00176(12) 0.00363(13) -0.00965(13)
P1 0.0350(8) 0.0311(13) 0.0313(5) -0.0113(7) 0.0135(6) -0.0133(8)
P1B 0.0350(8) 0.0311(13) 0.0313(5) -0.0113(7) 0.0135(6) -0.0133(8)
P2 0.0339(6) 0.0253(4) 0.0397(7) 0.0045(5) -0.0060(5) -0.0103(4)
P2B 0.0339(6) 0.0253(4) 0.0397(7) 0.0045(5) -0.0060(5) -0.0103(4)
P3 0.0351(13) 0.0380(9) 0.0215(7) -0.0081(7) 0.0046(8) -0.0136(10)
P3B 0.0351(13) 0.0380(9) 0.0215(7) -0.0081(7) 0.0046(8) -0.0136(10)
P4 0.0375(5) 0.0287(4) 0.0388(14) -0.0082(11) 0.0016(11) -0.0177(3)
P4B 0.0375(5) 0.0287(4) 0.0388(14) -0.0082(11) 0.0016(11) -0.0177(3)
N1 0.0373(13) 0.0337(12) 0.0581(16) -0.0078(11) 0.0023(11) -0.0194(10)
C1 0.0273(11) 0.0218(11) 0.0295(12) -0.0022(9) 0.0058(9) -0.0080(9)
C2 0.0402(16) 0.0370(15) 0.061(2) -0.0040(14) 0.0002(14) -0.0257(13)
C3 0.078(3) 0.060(2) 0.088(3) 0.001(2) -0.033(2) -0.041(2)
C4 0.092(3) 0.116(4) 0.080(3) -0.013(3) 0.024(3) -0.078(3)
C5 0.068(3) 0.039(2) 0.159(5) -0.024(3) -0.024(3) -0.0223(18)
C6 0.0372(16) 0.063(2) 0.061(2) 0.0079(17) -0.0125(15) -0.0202(15)
C7 0.0449(17) 0.0517(19) 0.0497(19) -0.0073(15) -0.0080(14) 0.0035(15)
C8 0.047(2) 0.099(4) 0.091(3) 0.034(3) -0.022(2) -0.029(2)
C9 0.101(3) 0.055(2) 0.075(3) -0.010(2) -0.033(3) -0.003(2)
C10 0.074(4) 0.060(4) 0.027(4) -0.014(4) 0.006(4) -0.022(3)
C10B 0.044(3) 0.028(2) 0.074(5) 0.019(3) -0.012(3) -0.015(2)
C11 0.055(3) 0.050(3) 0.049(3) 0.001(2) 0.015(3) -0.025(2)
C11B 0.054(3) 0.044(3) 0.053(3) 0.011(3) -0.016(3) -0.009(2)
C12 0.054(4) 0.050(4) 0.074(5) -0.033(3) 0.026(3) -0.008(3)
C12B 0.056(3) 0.035(2) 0.054(3) 0.0016(19) -0.003(2) -0.0133(19)
C13 0.056(3) 0.035(2) 0.054(3) 0.0016(19) -0.003(2) -0.0133(19)
C13B 0.054(4) 0.050(4) 0.074(5) -0.033(3) 0.026(3) -0.008(3)
C14 0.044(3) 0.028(2) 0.074(5) 0.019(3) -0.012(3) -0.015(2)
C14B 0.055(3) 0.050(3) 0.049(3) 0.001(2) 0.015(3) -0.025(2)
C15 0.054(3) 0.044(3) 0.053(3) 0.011(3) -0.016(3) -0.009(2)
C15B 0.045(4) 0.071(3) 0.066(6) -0.037(3) 0.032(3) -0.024(3)
C16 0.045(4) 0.071(3) 0.066(6) -0.037(3) 0.032(3) -0.024(3)
C16B 0.074(4) 0.060(4) 0.027(4) -0.014(4) 0.006(4) -0.022(3)
C17 0.120(7) 0.074(5) 0.015(2) 0.008(3) 0.008(3) -0.030(5)
C17B 0.120(7) 0.074(5) 0.015(2) 0.008(3) 0.008(3) -0.030(5)
C18 0.065(4) 0.090(5) 0.070(4) -0.051(4) 0.029(3) -0.047(4)
C18B 0.065(4) 0.090(5) 0.070(4) -0.051(4) 0.029(3) -0.047(4)
C19 0.086(4) 0.088(4) 0.069(4) -0.043(3) 0.023(3) -0.051(4)
C19B 0.086(4) 0.088(4) 0.069(4) -0.043(3) 0.023(3) -0.051(4)
C20 0.065(4) 0.031(3) 0.102(5) 0.003(3) -0.028(4) -0.027(3)
C20B 0.045(3) 0.036(2) 0.058(3) -0.006(2) -0.005(2) -0.0232(19)
C21 0.045(3) 0.036(2) 0.058(3) -0.006(2) -0.005(2) -0.0232(19)
C21B 0.065(4) 0.031(3) 0.102(5) 0.003(3) -0.028(4) -0.027(3)
Ge1A 0.04075(15) 0.02592(13) 0.02279(12) -0.00704(10) 0.00548(11) -0.01504(11)
Mn1A 0.02286(16) 0.01903(16) 0.01853(15) -0.00145(12) 0.00241(12) -0.00854(12)
P1A 0.0238(3) 0.0279(12) 0.0322(6) -0.0023(7) 0.0027(3) -0.0068(3)
P1C 0.0238(3) 0.0279(12) 0.0322(6) -0.0023(7) 0.0027(3) -0.0068(3)
P2A 0.0295(5) 0.0251(4) 0.0284(4) -0.0081(3) 0.0048(4) -0.0116(4)
P2C 0.0357(9) 0.0251(4) 0.0235(3) 0.0018(3) 0.0105(7) -0.0038(7)
P3A 0.0237(3) 0.0324(11) 0.0306(5) -0.0014(9) 0.0030(3) -0.0103(3)
P3C 0.0237(3) 0.0324(11) 0.0306(5) -0.0014(9) 0.0030(3) -0.0103(3)
P4A 0.0357(9) 0.0251(4) 0.0235(3) 0.0018(3) 0.0105(7) -0.0038(7)
P4C 0.0295(5) 0.0251(4) 0.0284(4) -0.0081(3) 0.0048(4) -0.0116(4)
N1A 0.0630(17) 0.0331(13) 0.0310(12) 0.0079(10) 0.0025(11) -0.0140(12)
C1A 0.0295(12) 0.0235(11) 0.0298(12) -0.0015(9) 0.0026(10) -0.0102(9)
C2A 0.100(3) 0.052(2) 0.046(2) 0.0274(17) -0.014(2) -0.027(2)
C3A 0.201(9) 0.074(4) 0.041(3) 0.008(3) 0.019(4) -0.073(5)
C3C 0.201(9) 0.074(4) 0.041(3) 0.008(3) 0.019(4) -0.073(5)
C4A 0.278(12) 0.047(3) 0.066(4) 0.014(3) 0.048(6) -0.062(5)
C4C 0.278(12) 0.047(3) 0.066(4) 0.014(3) 0.048(6) -0.062(5)
C5A 0.119(5) 0.168(7) 0.140(6) 0.060(5) -0.051(5) -0.024(5)
C5C 0.119(5) 0.168(7) 0.140(6) 0.060(5) -0.051(5) -0.024(5)
C6A 0.053(3) 0.034(3) 0.0224(12) -0.0124(13) 0.0056(13) -0.007(3)
C6C 0.053(3) 0.034(3) 0.0224(12) -0.0124(13) 0.0056(13) -0.007(3)
C7A 0.056(3) 0.029(2) 0.0271(18) -0.0061(15) 0.0018(16) -0.0120(15)
C7C 0.056(3) 0.029(2) 0.0271(18) -0.0061(15) 0.0018(16) -0.0120(15)
C8A 0.070(3) 0.035(2) 0.0255(17) -0.0096(15) 0.0029(18) -0.0090(18)
C8C 0.070(3) 0.035(2) 0.0255(17) -0.0096(15) 0.0029(18) -0.0090(18)
C9A 0.125(5) 0.052(3) 0.040(3) -0.024(2) 0.014(3) -0.011(3)
C9C 0.125(5) 0.052(3) 0.040(3) -0.024(2) 0.014(3) -0.011(3)
C10A 0.036(2) 0.049(4) 0.039(2) -0.011(2) 0.017(4) -0.014(4)
C10C 0.036(2) 0.049(4) 0.039(2) -0.011(2) 0.017(4) -0.014(4)
C11A 0.033(2) 0.052(3) 0.046(3) 0.005(2) 0.0005(19) 0.004(2)
C11C 0.034(3) 0.039(3) 0.081(5) -0.015(3) 0.010(3) -0.014(2)
C12A 0.022(3) 0.052(3) 0.065(4) -0.029(3) 0.007(2) -0.014(2)
C12C 0.069(4) 0.044(3) 0.078(4) -0.004(3) 0.042(3) -0.024(3)
C13A 0.0374(19) 0.040(2) 0.0356(19) -0.0107(16) 0.0011(16) -0.0124(16)
C13C 0.051(3) 0.088(4) 0.102(5) 0.059(4) 0.029(3) 0.009(3)
C14A 0.060(3) 0.0254(19) 0.044(2) -0.0128(17) 0.000(2) -0.018(2)
C14C 0.176(8) 0.046(3) 0.022(2) 0.001(2) -0.006(3) -0.035(4)
C15A 0.059(3) 0.041(2) 0.038(2) -0.0188(18) 0.017(2) -0.025(2)
C15C 0.076(3) 0.0202(18) 0.025(3) 0.0045(15) 0.0019(19) -0.0103(18)
C16A 0.030(4) 0.071(3) 0.055(2) -0.017(2) -0.011(4) -0.012(3)
C16C 0.030(4) 0.071(3) 0.055(2) -0.017(2) -0.011(4) -0.012(3)
C17A 0.034(3) 0.039(3) 0.081(5) -0.015(3) 0.010(3) -0.014(2)
C17C 0.033(2) 0.052(3) 0.046(3) 0.005(2) 0.0005(19) 0.004(2)
C18A 0.069(4) 0.044(3) 0.078(4) -0.004(3) 0.042(3) -0.024(3)
C18C 0.022(3) 0.052(3) 0.065(4) -0.029(3) 0.007(2) -0.014(2)
C19A 0.051(3) 0.088(4) 0.102(5) 0.059(4) 0.029(3) 0.009(3)
C19C 0.0374(19) 0.040(2) 0.0356(19) -0.0107(16) 0.0011(16) -0.0124(16)
C20A 0.076(3) 0.0202(18) 0.025(3) 0.0045(15) 0.0019(19) -0.0103(18)
C20C 0.059(3) 0.041(2) 0.038(2) -0.0188(18) 0.017(2) -0.025(2)
C21A 0.176(8) 0.046(3) 0.022(2) 0.001(2) -0.006(3) -0.035(4)
C21C 0.060(3) 0.0254(19) 0.044(2) -0.0128(17) 0.000(2) -0.018(2)

loop_
_atom_type_symbol
_atom_type_description
_atom_type_scat_dispersion_real
_atom_type_scat_dispersion_imag
_atom_type_scat_source
C C 0.0033 0.0016 'International Tables Vol C Tables 4.2.6.8 and 6.1.1.4'
H H 0.0000 0.0000 'International Tables Vol C Tables 4.2.6.8 and 6.1.1.4'
Ge Ge 0.1547 1.8001 'International Tables Vol C Tables 4.2.6.8 and 6.1.1.4'
Mn Mn 0.3368 0.7283 'International Tables Vol C Tables 4.2.6.8 and 6.1.1.4'
N N 0.0061 0.0033 'International Tables Vol C Tables 4.2.6.8 and 6.1.1.4'
P P 0.1023 0.0942 'International Tables Vol C Tables 4.2.6.8 and 6.1.1.4'

loop_
_geom_angle_atom_site_label_1
_geom_angle_atom_site_label_2
_geom_angle_atom_site_label_3
_geom_angle
_geom_angle_site_symmetry_1
_geom_angle_site_symmetry_3
_geom_angle_publ_flag
H1A Ge1 H1B 93(2) . . ?
Mn1 Ge1 H1A 120.3(14) . . ?
Mn1 Ge1 H1B 118.2(15) . . ?
C6 Ge1 H1A 100.8(14) . . ?
C6 Ge1 H1B 101.6(15) . . ?
C6 Ge1 Mn1 118.15(11) . . ?
P1 Mn1 Ge1 85.6(2) . . ?
P1 Mn1 P2 84.0(2) . . ?
P1 Mn1 P4 95.2(2) . . ?
P1B Mn1 Ge1 89.1(3) . . ?
P1B Mn1 P3B 170.1(4) . . ?
P1B Mn1 P4B 85.7(3) . . ?
P2 Mn1 Ge1 169.03(4) . . ?
P2 Mn1 P4 94.25(11) . . ?
P2B Mn1 Ge1 169.35(6) . . ?
P2B Mn1 P1B 100.9(3) . . ?
P2B Mn1 P3B 86.98(13) . . ?
P2B Mn1 P4B 97.66(15) . . ?
P3 Mn1 Ge1 91.89(8) . . ?
P3 Mn1 P1 177.5(2) . . ?
P3 Mn1 P2 98.46(9) . . ?
P3 Mn1 P4 84.42(11) . . ?
P3B Mn1 Ge1 82.71(11) . . ?
P3B Mn1 P4B 99.21(18) . . ?
P4 Mn1 Ge1 90.36(10) . . ?
P4B Mn1 Ge1 86.66(15) . . ?
C1 Mn1 Ge1 86.51(8) . . ?
C1 Mn1 P1 89.2(2) . . ?
C1 Mn1 P1B 88.3(3) . . ?
C1 Mn1 P2 89.65(9) . . ?
C1 Mn1 P2B 90.06(9) . . ?
C1 Mn1 P3 90.98(12) . . ?
C1 Mn1 P3B 85.67(16) . . ?
C1 Mn1 P4 174.36(11) . . ?
C1 Mn1 P4B 171.04(13) . . ?
C10 P1 Mn1 119.3(10) . . ?
C10 P1 C12 99.5(6) . . ?
C11 P1 Mn1 122.3(4) . . ?
C11 P1 C10 97.9(6) . . ?
C11 P1 C12 100.5(3) . . ?
C12 P1 Mn1 113.4(5) . . ?
C16B P1B Mn1 120.9(15) . . ?
C16B P1B C18B 100.3(9) . . ?
C17B P1B Mn1 118.8(7) . . ?
C17B P1B C16B 100.3(9) . . ?
C17B P1B C18B 101.9(4) . . ?
C18B P1B Mn1 111.5(6) . . ?
C13 P2 Mn1 110.12(17) . . ?
C14 P2 Mn1 116.8(3) . . ?
C14 P2 C13 100.1(3) . . ?
C14 P2 C15 97.5(2) . . ?
C15 P2 Mn1 128.3(2) . . ?
C15 P2 C13 99.5(2) . . ?
C10B P2B Mn1 126.6(2) . . ?
C10B P2B C11B 96.6(3) . . ?
C10B P2B C12B 100.4(3) . . ?
C11B P2B Mn1 118.7(4) . . ?
C12B P2B Mn1 110.7(2) . . ?
C12B P2B C11B 99.2(3) . . ?
C16 P3 Mn1 118.4(5) . . ?
C16 P3 C18 100.5(4) . . ?
C17 P3 Mn1 120.9(3) . . ?
C17 P3 C16 99.1(4) . . ?
C17 P3 C18 101.9(3) . . ?
C18 P3 Mn1 112.9(3) . . ?
C13B P3B Mn1 107.4(3) . . ?
C14B P3B Mn1 122.6(4) . . ?
C14B P3B C13B 98.7(3) . . ?
C15B P3B Mn1 124.1(8) . . ?
C15B P3B C13B 100.7(5) . . ?
C15B P3B C14B 98.7(5) . . ?
C19 P4 Mn1 106.8(2) . . ?
C20 P4 Mn1 123.3(4) . . ?
C20 P4 C19 99.3(3) . . ?
C20 P4 C21 97.3(3) . . ?
C21 P4 Mn1 126.2(2) . . ?
C21 P4 C19 98.5(2) . . ?
C19B P4B Mn1 110.5(3) . . ?
C19B P4B C21B 97.7(3) . . ?
C20B P4B Mn1 123.2(5) . . ?
C20B P4B C19B 101.5(4) . . ?
C20B P4B C21B 96.7(4) . . ?
C21B P4B Mn1 122.8(3) . . ?
C1 N1 C2 169.6(3) . . ?
N1 C1 Mn1 178.2(2) . . ?
N1 C2 C3 108.7(2) . . ?
N1 C2 C4 107.9(2) . . ?
N1 C2 C5 108.9(2) . . ?
C3 C2 C4 110.41(15) . . ?
C3 C2 C5 110.51(15) . . ?
C5 C2 C4 110.34(15) . . ?
C2 C3 H3A 109.5 . . ?
C2 C3 H3B 109.5 . . ?
C2 C3 H3C 109.5 . . ?
H3A C3 H3B 109.5 . . ?
H3A C3 H3C 109.5 . . ?
H3B C3 H3C 109.5 . . ?
C2 C4 H4A 109.5 . . ?
C2 C4 H4B 109.5 . . ?
C2 C4 H4C 109.5 . . ?
H4A C4 H4B 109.5 . . ?
H4A C4 H4C 109.5 . . ?
H4B C4 H4C 109.5 . . ?
C2 C5 H5A 109.5 . . ?
C2 C5 H5B 109.5 . . ?
C2 C5 H5C 109.5 . . ?
H5A C5 H5B 109.5 . . ?
H5A C5 H5C 109.5 . . ?
H5B C5 H5C 109.5 . . ?
Ge1 C6 H6A 108.2 . . ?
Ge1 C6 H6B 108.2 . . ?
H6A C6 H6B 107.4 . . ?
C7 C6 Ge1 116.3(2) . . ?
C7 C6 H6A 108.2 . . ?
C7 C6 H6B 108.2 . . ?
C6 C7 H7A 108.7 . . ?
C6 C7 H7B 108.7 . . ?
C6 C7 C8 114.4(3) . . ?
H7A C7 H7B 107.6 . . ?
C8 C7 H7A 108.7 . . ?
C8 C7 H7B 108.7 . . ?
C7 C8 H8A 108.6 . . ?
C7 C8 H8B 108.6 . . ?
H8A C8 H8B 107.6 . . ?
C9 C8 C7 114.5(3) . . ?
C9 C8 H8A 108.6 . . ?
C9 C8 H8B 108.6 . . ?
C8 C9 H9A 109.5 . . ?
C8 C9 H9B 109.5 . . ?
C8 C9 H9C 109.5 . . ?
H9A C9 H9B 109.5 . . ?
H9A C9 H9C 109.5 . . ?
H9B C9 H9C 109.5 . . ?
P1 C10 H10G 109.5 . . ?
P1 C10 H10H 109.5 . . ?
P1 C10 H10I 109.5 . . ?
H10G C10 H10H 109.5 . . ?
H10G C10 H10I 109.5 . . ?
H10H C10 H10I 109.5 . . ?
P2B C10B H10J 109.5 . . ?
P2B C10B H10K 109.5 . . ?
P2B C10B H10L 109.5 . . ?
H10J C10B H10K 109.5 . . ?
H10J C10B H10L 109.5 . . ?
H10K C10B H10L 109.5 . . ?
P1 C11 H11G 109.5 . . ?
P1 C11 H11H 109.5 . . ?
P1 C11 H11I 109.5 . . ?
H11G C11 H11H 109.5 . . ?
H11G C11 H11I 109.5 . . ?
H11H C11 H11I 109.5 . . ?
P2B C11B H11J 109.5 . . ?
P2B C11B H11K 109.5 . . ?
P2B C11B H11L 109.5 . . ?
H11J C11B H11K 109.5 . . ?
H11J C11B H11L 109.5 . . ?
H11K C11B H11L 109.5 . . ?
P1 C12 H12E 110.4 . . ?
P1 C12 H12F 110.4 . . ?
H12E C12 H12F 108.6 . . ?
C13 C12 P1 106.5(5) . . ?
C13 C12 H12E 110.4 . . ?
C13 C12 H12F 110.4 . . ?
P2B C12B H12G 110.5 . . ?
P2B C12B H12H 110.5 . . ?
H12G C12B H12H 108.7 . . ?
C13B C12B P2B 106.0(5) . . ?
C13B C12B H12G 110.5 . . ?
C13B C12B H12H 110.5 . . ?
P2 C13 H13E 109.7 . . ?
P2 C13 H13F 109.7 . . ?
C12 C13 P2 110.0(4) . . ?
C12 C13 H13E 109.7 . . ?
C12 C13 H13F 109.7 . . ?
H13E C13 H13F 108.2 . . ?
P3B C13B H13G 109.2 . . ?
P3B C13B H13H 109.2 . . ?
C12B C13B P3B 112.1(5) . . ?
C12B C13B H13G 109.2 . . ?
C12B C13B H13H 109.2 . . ?
H13G C13B H13H 107.9 . . ?
P2 C14 H14G 109.5 . . ?
P2 C14 H14H 109.5 . . ?
P2 C14 H14I 109.5 . . ?
H14G C14 H14H 109.5 . . ?
H14G C14 H14I 109.5 . . ?
H14H C14 H14I 109.5 . . ?
P3B C14B H14J 109.5 . . ?
P3B C14B H14K 109.5 . . ?
P3B C14B H14L 109.5 . . ?
H14J C14B H14K 109.5 . . ?
H14J C14B H14L 109.5 . . ?
H14K C14B H14L 109.5 . . ?
P2 C15 H15G 109.5 . . ?
P2 C15 H15H 109.5 . . ?
P2 C15 H15I 109.5 . . ?
H15G C15 H15H 109.5 . . ?
H15G C15 H15I 109.5 . . ?
H15H C15 H15I 109.5 . . ?
P3B C15B H15J 109.5 . . ?
P3B C15B H15K 109.5 . . ?
P3B C15B H15L 109.5 . . ?
H15J C15B H15K 109.5 . . ?
H15J C15B H15L 109.5 . . ?
H15K C15B H15L 109.5 . . ?
P3 C16 H16G 109.5 . . ?
P3 C16 H16H 109.5 . . ?
P3 C16 H16I 109.5 . . ?
H16G C16 H16H 109.5 . . ?
H16G C16 H16I 109.5 . . ?
H16H C16 H16I 109.5 . . ?
P1B C16B H16J 109.5 . . ?
P1B C16B H16K 109.5 . . ?
P1B C16B H16L 109.5 . . ?
H16J C16B H16K 109.5 . . ?
H16J C16B H16L 109.5 . . ?
H16K C16B H16L 109.5 . . ?
P3 C17 H17G 109.5 . . ?
P3 C17 H17H 109.5 . . ?
P3 C17 H17I 109.5 . . ?
H17G C17 H17H 109.5 . . ?
H17G C17 H17I 109.5 . . ?
H17H C17 H17I 109.5 . . ?
P1B C17B H17J 109.5 . . ?
P1B C17B H17K 109.5 . . ?
P1B C17B H17L 109.5 . . ?
H17J C17B H17K 109.5 . . ?
H17J C17B H17L 109.5 . . ?
H17K C17B H17L 109.5 . . ?
P3 C18 H18E 111.1 . . ?
P3 C18 H18F 111.1 . . ?
H18E C18 H18F 109.1 . . ?
C19 C18 P3 103.2(4) . . ?
C19 C18 H18E 111.1 . . ?
C19 C18 H18F 111.1 . . ?
P1B C18B H18G 109.2 . . ?
P1B C18B H18H 109.2 . . ?
H18G C18B H18H 107.9 . . ?
C19B C18B P1B 112.0(8) . . ?
C19B C18B H18G 109.2 . . ?
C19B C18B H18H 109.2 . . ?
P4 C19 H19E 109.5 . . ?
P4 C19 H19F 109.5 . . ?
C18 C19 P4 110.5(4) . . ?
C18 C19 H19E 109.5 . . ?
C18 C19 H19F 109.5 . . ?
H19E C19 H19F 108.1 . . ?
P4B C19B H19G 109.5 . . ?
P4B C19B H19H 109.5 . . ?
C18B C19B P4B 110.9(6) . . ?
C18B C19B H19G 109.5 . . ?
C18B C19B H19H 109.5 . . ?
H19G C19B H19H 108.1 . . ?
P4 C20 H20G 109.5 . . ?
P4 C20 H20H 109.5 . . ?
P4 C20 H20I 109.5 . . ?
H20G C20 H20H 109.5 . . ?
H20G C20 H20I 109.5 . . ?
H20H C20 H20I 109.5 . . ?
P4B C20B H20J 109.5 . . ?
P4B C20B H20K 109.5 . . ?
P4B C20B H20L 109.5 . . ?
H20J C20B H20K 109.5 . . ?
H20J C20B H20L 109.5 . . ?
H20K C20B H20L 109.5 . . ?
P4 C21 H21G 109.5 . . ?
P4 C21 H21H 109.5 . . ?
P4 C21 H21I 109.5 . . ?
H21G C21 H21H 109.5 . . ?
H21G C21 H21I 109.5 . . ?
H21H C21 H21I 109.5 . . ?
P4B C21B H21J 109.5 . . ?
P4B C21B H21K 109.5 . . ?
P4B C21B H21L 109.5 . . ?
H21J C21B H21K 109.5 . . ?
H21J C21B H21L 109.5 . . ?
H21K C21B H21L 109.5 . . ?
H1AA Ge1A H1AB 95.2(19) . . ?
Mn1A Ge1A H1AA 119.0(16) . . ?
Mn1A Ge1A H1AB 120.8(12) . . ?
C6A Ge1A H1AA 102.5(15) . . ?
C6A Ge1A H1AB 101.0(12) . . ?
C6A Ge1A Mn1A 114.83(12) . . ?
C6C Ge1A H1AA 92.7(16) . . ?
C6C Ge1A H1AB 98.4(13) . . ?
C6C Ge1A Mn1A 124.0(3) . . ?
P1A Mn1A Ge1A 85.7(2) . . ?
P1A Mn1A P3A 173.7(3) . . ?
P1A Mn1A P4A 96.94(19) . . ?
P1C Mn1A Ge1A 89.1(5) . . ?
P1C Mn1A P2C 85.8(4) . . ?
P1C Mn1A P3C 176.0(5) . . ?
P1C Mn1A P4C 100.7(4) . . ?
P2A Mn1A Ge1A 170.07(3) . . ?
P2A Mn1A P1A 84.7(2) . . ?
P2A Mn1A P3A 101.5(2) . . ?
P2A Mn1A P4A 95.80(6) . . ?
P2C Mn1A Ge1A 90.64(11) . . ?
P3A Mn1A Ge1A 88.1(2) . . ?
P3A Mn1A P4A 83.6(2) . . ?
P3C Mn1A Ge1A 90.3(4) . . ?
P3C Mn1A P2C 98.1(4) . . ?
P3C Mn1A P4C 79.4(4) . . ?
P4A Mn1A Ge1A 87.74(6) . . ?
P4C Mn1A Ge1A 168.23(6) . . ?
P4C Mn1A P2C 96.51(12) . . ?
C1A Mn1A Ge1A 86.14(9) . . ?
C1A Mn1A P1A 88.8(2) . . ?
C1A Mn1A P1C 88.3(4) . . ?
C1A Mn1A P2A 91.26(9) . . ?
C1A Mn1A P2C 173.33(12) . . ?
C1A Mn1A P3A 89.9(2) . . ?
C1A Mn1A P3C 87.8(4) . . ?
C1A Mn1A P4A 171.25(9) . . ?
C1A Mn1A P4C 87.64(10) . . ?
C10A P1A Mn1A 120.2(8) . . ?
C11A P1A Mn1A 123.8(3) . . ?
C11A P1A C10A 97.7(5) . . ?
C11A P1A C12A 100.7(3) . . ?
C12A P1A Mn1A 110.9(5) . . ?
C12A P1A C10A 99.3(5) . . ?
C10C P1C Mn1A 120.9(15) . . ?
C10C P1C C11C 100.5(10) . . ?
C10C P1C C12C 102.2(9) . . ?
C11C P1C Mn1A 120.0(11) . . ?
C11C P1C C12C 100.2(5) . . ?
C12C P1C Mn1A 109.9(7) . . ?
C13A P2A Mn1A 110.61(14) . . ?
C14A P2A Mn1A 118.42(18) . . ?
C14A P2A C13A 99.29(18) . . ?
C14A P2A C15A 96.9(2) . . ?
C15A P2A Mn1A 127.72(15) . . ?
C15A P2A C13A 99.00(18) . . ?
C13C P2C Mn1A 108.8(3) . . ?
C13C P2C C15C 98.0(3) . . ?
C14C P2C Mn1A 124.6(6) . . ?
C14C P2C C13C 100.0(5) . . ?
C14C P2C C15C 96.5(4) . . ?
C15C P2C Mn1A 123.8(3) . . ?
C16A P3A Mn1A 120.8(12) . . ?
C16A P3A C18A 99.5(7) . . ?
C17A P3A Mn1A 118.7(4) . . ?
C17A P3A C16A 98.5(8) . . ?
C17A P3A C18A 101.2(3) . . ?
C18A P3A Mn1A 114.5(4) . . ?
C16C P3C Mn1A 120(2) . . ?
C16C P3C C17C 101.0(14) . . ?
C16C P3C C18C 103.4(14) . . ?
C17C P3C Mn1A 113.9(8) . . ?
C17C P3C C18C 99.5(5) . . ?
C18C P3C Mn1A 116.2(7) . . ?
C19A P4A Mn1A 108.26(17) . . ?
C19A P4A C21A 99.2(2) . . ?
C20A P4A Mn1A 122.7(2) . . ?
C20A P4A C19A 100.2(2) . . ?
C20A P4A C21A 97.1(2) . . ?
C21A P4A Mn1A 124.72(19) . . ?
C19C P4C Mn1A 111.0(2) . . ?
C20C P4C Mn1A 116.8(4) . . ?
C20C P4C C19C 99.9(3) . . ?
C20C P4C C21C 97.6(3) . . ?
C21C P4C Mn1A 127.3(3) . . ?
C21C P4C C19C 99.8(3) . . ?
C1A N1A C2A 174.7(3) . . ?
N1A C1A Mn1A 178.7(2) . . ?
N1A C2A C3A 110.3(3) . . ?
N1A C2A C3C 110.8(6) . . ?
N1A C2A C4A 110.8(3) . . ?
N1A C2A C4C 117.7(6) . . ?
N1A C2A C5A 103.8(4) . . ?
N1A C2A C5C 96.2(7) . . ?
C3C C2A C5C 110.37(19) . . ?
C4A C2A C3A 110.64(16) . . ?
C4A C2A C5A 110.65(17) . . ?
C4C C2A C3C 110.46(19) . . ?
C4C C2A C5C 110.46(19) . . ?
C5A C2A C3A 110.43(17) . . ?
C2A C3A H3AA 109.5 . . ?
C2A C3A H3AB 109.5 . . ?
C2A C3A H3AC 109.5 . . ?
H3AA C3A H3AB 109.5 . . ?
H3AA C3A H3AC 109.5 . . ?
H3AB C3A H3AC 109.5 . . ?
C2A C3C H3CA 109.5 . . ?
C2A C3C H3CB 109.5 . . ?
C2A C3C H3CC 109.5 . . ?
H3CA C3C H3CB 109.5 . . ?
H3CA C3C H3CC 109.5 . . ?
H3CB C3C H3CC 109.5 . . ?
C2A C4A H4AA 109.5 . . ?
C2A C4A H4AB 109.5 . . ?
C2A C4A H4AC 109.5 . . ?
H4AA C4A H4AB 109.5 . . ?
H4AA C4A H4AC 109.5 . . ?
H4AB C4A H4AC 109.5 . . ?
C2A C4C H4CA 109.5 . . ?
C2A C4C H4CB 109.5 . . ?
C2A C4C H4CC 109.5 . . ?
H4CA C4C H4CB 109.5 . . ?
H4CA C4C H4CC 109.5 . . ?
H4CB C4C H4CC 109.5 . . ?
C2A C5A H5AA 109.5 . . ?
C2A C5A H5AB 109.5 . . ?
C2A C5A H5AC 109.5 . . ?
H5AA C5A H5AB 109.5 . . ?
H5AA C5A H5AC 109.5 . . ?
H5AB C5A H5AC 109.5 . . ?
C2A C5C H5CA 109.5 . . ?
C2A C5C H5CB 109.5 . . ?
C2A C5C H5CC 109.5 . . ?
H5CA C5C H5CB 109.5 . . ?
H5CA C5C H5CC 109.5 . . ?
H5CB C5C H5CC 109.5 . . ?
Ge1A C6A H6AA 107.9 . . ?
Ge1A C6A H6AB 107.9 . . ?
H6AA C6A H6AB 107.2 . . ?
C7A C6A Ge1A 117.8(3) . . ?
C7A C6A H6AA 107.9 . . ?
C7A C6A H6AB 107.9 . . ?
Ge1A C6C H6CA 108.8 . . ?
Ge1A C6C H6CB 108.8 . . ?
H6CA C6C H6CB 107.7 . . ?
C7C C6C Ge1A 113.8(6) . . ?
C7C C6C H6CA 108.8 . . ?
C7C C6C H6CB 108.8 . . ?
C6A C7A H7AA 108.7 . . ?
C6A C7A H7AB 108.7 . . ?
C6A C7A C8A 114.3(3) . . ?
H7AA C7A H7AB 107.6 . . ?
C8A C7A H7AA 108.7 . . ?
C8A C7A H7AB 108.7 . . ?
C6C C7C H7CA 108.9 . . ?
C6C C7C H7CB 108.9 . . ?
C6C C7C C8C 113.2(7) . . ?
H7CA C7C H7CB 107.7 . . ?
C8C C7C H7CA 108.9 . . ?
C8C C7C H7CB 108.9 . . ?
C7A C8A H8AA 108.6 . . ?
C7A C8A H8AB 108.6 . . ?
H8AA C8A H8AB 107.6 . . ?
C9A C8A C7A 114.5(4) . . ?
C9A C8A H8AA 108.6 . . ?
C9A C8A H8AB 108.6 . . ?
C7C C8C H8CA 109.2 . . ?
C7C C8C H8CB 109.2 . . ?
H8CA C8C H8CB 107.9 . . ?
C9C C8C C7C 112.0(10) . . ?
C9C C8C H8CA 109.2 . . ?
C9C C8C H8CB 109.2 . . ?
C8A C9A H9AA 109.5 . . ?
C8A C9A H9AB 109.5 . . ?
C8A C9A H9AC 109.5 . . ?
H9AA C9A H9AB 109.5 . . ?
H9AA C9A H9AC 109.5 . . ?
H9AB C9A H9AC 109.5 . . ?
C8C C9C H9CA 109.5 . . ?
C8C C9C H9CB 109.5 . . ?
C8C C9C H9CC 109.5 . . ?
H9CA C9C H9CB 109.5 . . ?
H9CA C9C H9CC 109.5 . . ?
H9CB C9C H9CC 109.5 . . ?
P1A C10A H10A 109.5 . . ?
P1A C10A H10B 109.5 . . ?
P1A C10A H10C 109.5 . . ?
H10A C10A H10B 109.5 . . ?
H10A C10A H10C 109.5 . . ?
H10B C10A H10C 109.5 . . ?
P1C C10C H10D 109.5 . . ?
P1C C10C H10E 109.5 . . ?
P1C C10C H10F 109.5 . . ?
H10D C10C H10E 109.5 . . ?
H10D C10C H10F 109.5 . . ?
H10E C10C H10F 109.5 . . ?
P1A C11A H11A 109.5 . . ?
P1A C11A H11B 109.5 . . ?
P1A C11A H11C 109.5 . . ?
H11A C11A H11B 109.5 . . ?
H11A C11A H11C 109.5 . . ?
H11B C11A H11C 109.5 . . ?
P1C C11C H11D 109.5 . . ?
P1C C11C H11E 109.5 . . ?
P1C C11C H11F 109.5 . . ?
H11D C11C H11E 109.5 . . ?
H11D C11C H11F 109.5 . . ?
H11E C11C H11F 109.5 . . ?
P1A C12A H12A 110.3 . . ?
P1A C12A H12B 110.3 . . ?
H12A C12A H12B 108.5 . . ?
C13A C12A P1A 107.3(5) . . ?
C13A C12A H12A 110.3 . . ?
C13A C12A H12B 110.3 . . ?
P1C C12C H12C 109.8 . . ?
P1C C12C H12D 109.8 . . ?
H12C C12C H12D 108.3 . . ?
C13C C12C P1C 109.2(9) . . ?
C13C C12C H12C 109.8 . . ?
C13C C12C H12D 109.8 . . ?
P2A C13A H13A 110.2 . . ?
P2A C13A H13B 110.2 . . ?
C12A C13A P2A 107.7(4) . . ?
C12A C13A H13A 110.2 . . ?
C12A C13A H13B 110.2 . . ?
H13A C13A H13B 108.5 . . ?
P2C C13C H13C 110.0 . . ?
P2C C13C H13D 110.0 . . ?
C12C C13C P2C 108.3(7) . . ?
C12C C13C H13C 110.0 . . ?
C12C C13C H13D 110.0 . . ?
H13C C13C H13D 108.4 . . ?
P2A C14A H14A 109.5 . . ?
P2A C14A H14B 109.5 . . ?
P2A C14A H14C 109.5 . . ?
H14A C14A H14B 109.5 . . ?
H14A C14A H14C 109.5 . . ?
H14B C14A H14C 109.5 . . ?
P2C C14C H14D 109.5 . . ?
P2C C14C H14E 109.5 . . ?
P2C C14C H14F 109.5 . . ?
H14D C14C H14E 109.5 . . ?
H14D C14C H14F 109.5 . . ?
H14E C14C H14F 109.5 . . ?
P2A C15A H15A 109.5 . . ?
P2A C15A H15B 109.5 . . ?
P2A C15A H15C 109.5 . . ?
H15A C15A H15B 109.5 . . ?
H15A C15A H15C 109.5 . . ?
H15B C15A H15C 109.5 . . ?
P2C C15C H15D 109.5 . . ?
P2C C15C H15E 109.5 . . ?
P2C C15C H15F 109.5 . . ?
H15D C15C H15E 109.5 . . ?
H15D C15C H15F 109.5 . . ?
H15E C15C H15F 109.5 . . ?
P3A C16A H16A 109.5 . . ?
P3A C16A H16B 109.5 . . ?
P3A C16A H16C 109.5 . . ?
H16A C16A H16B 109.5 . . ?
H16A C16A H16C 109.5 . . ?
H16B C16A H16C 109.5 . . ?
P3C C16C H16D 109.5 . . ?
P3C C16C H16E 109.5 . . ?
P3C C16C H16F 109.5 . . ?
H16D C16C H16E 109.5 . . ?
H16D C16C H16F 109.5 . . ?
H16E C16C H16F 109.5 . . ?
P3A C17A H17A 109.5 . . ?
P3A C17A H17B 109.5 . . ?
P3A C17A H17C 109.5 . . ?
H17A C17A H17B 109.5 . . ?
H17A C17A H17C 109.5 . . ?
H17B C17A H17C 109.5 . . ?
P3C C17C H17D 109.5 . . ?
P3C C17C H17E 109.5 . . ?
P3C C17C H17F 109.5 . . ?
H17D C17C H17E 109.5 . . ?
H17D C17C H17F 109.5 . . ?
H17E C17C H17F 109.5 . . ?
P3A C18A H18A 111.0 . . ?
P3A C18A H18B 111.0 . . ?
H18A C18A H18B 109.0 . . ?
C19A C18A P3A 103.9(5) . . ?
C19A C18A H18A 111.0 . . ?
C19A C18A H18B 111.0 . . ?
P3C C18C H18C 112.1 . . ?
P3C C18C H18D 112.1 . . ?
H18C C18C H18D 109.7 . . ?
C19C C18C P3C 98.4(9) . . ?
C19C C18C H18C 112.1 . . ?
C19C C18C H18D 112.1 . . ?
P4A C19A H19A 109.1 . . ?
P4A C19A H19B 109.1 . . ?
C18A C19A P4A 112.4(4) . . ?
C18A C19A H19A 109.1 . . ?
C18A C19A H19B 109.1 . . ?
H19A C19A H19B 107.9 . . ?
P4C C19C H19C 110.4 . . ?
P4C C19C H19D 110.4 . . ?
C18C C19C P4C 106.8(6) . . ?
C18C C19C H19C 110.4 . . ?
C18C C19C H19D 110.4 . . ?
H19C C19C H19D 108.6 . . ?
P4A C20A H20A 109.5 . . ?
P4A C20A H20B 109.5 . . ?
P4A C20A H20C 109.5 . . ?
H20A C20A H20B 109.5 . . ?
H20A C20A H20C 109.5 . . ?
H20B C20A H20C 109.5 . . ?
P4C C20C H20D 109.5 . . ?
P4C C20C H20E 109.5 . . ?
P4C C20C H20F 109.5 . . ?
H20D C20C H20E 109.5 . . ?
H20D C20C H20F 109.5 . . ?
H20E C20C H20F 109.5 . . ?
P4A C21A H21A 109.5 . . ?
P4A C21A H21B 109.5 . . ?
P4A C21A H21C 109.5 . . ?
H21A C21A H21B 109.5 . . ?
H21A C21A H21C 109.5 . . ?
H21B C21A H21C 109.5 . . ?
P4C C21C H21D 109.5 . . ?
P4C C21C H21E 109.5 . . ?
P4C C21C H21F 109.5 . . ?
H21D C21C H21E 109.5 . . ?
H21D C21C H21F 109.5 . . ?
H21E C21C H21F 109.5 . . ?

loop_
_geom_bond_atom_site_label_1
_geom_bond_atom_site_label_2
_geom_bond_distance
_geom_bond_site_symmetry_2
_geom_bond_publ_flag
Ge1 H1A 1.51(4) . ?
Ge1 H1B 1.52(4) . ?
Ge1 Mn1 2.4246(9) . ?
Ge1 C6 1.988(3) . ?
Mn1 P1 2.214(2) . ?
Mn1 P1B 2.214(3) . ?
Mn1 P2 2.2372(14) . ?
Mn1 P2B 2.2104(18) . ?
Mn1 P3 2.205(2) . ?
Mn1 P3B 2.225(3) . ?
Mn1 P4 2.271(2) . ?
Mn1 P4B 2.256(3) . ?
Mn1 C1 1.835(2) . ?
P1 C10 1.846(17) . ?
P1 C11 1.821(6) . ?
P1 C12 1.857(4) . ?
P1B C16B 1.82(2) . ?
P1B C17B 1.781(10) . ?
P1B C18B 1.854(4) . ?
P2 C13 1.856(4) . ?
P2 C14 1.833(6) . ?
P2 C15 1.846(5) . ?
P2B C10B 1.837(6) . ?
P2B C11B 1.866(9) . ?
P2B C12B 1.847(4) . ?
P3 C16 1.834(10) . ?
P3 C17 1.800(5) . ?
P3 C18 1.844(4) . ?
P3B C13B 1.868(4) . ?
P3B C14B 1.849(9) . ?
P3B C15B 1.798(14) . ?
P4 C19 1.864(4) . ?
P4 C20 1.835(8) . ?
P4 C21 1.853(5) . ?
P4B C19B 1.848(4) . ?
P4B C20B 1.800(11) . ?
P4B C21B 1.898(8) . ?
N1 C1 1.186(3) . ?
N1 C2 1.446(3) . ?
C2 C3 1.514(2) . ?
C2 C4 1.516(2) . ?
C2 C5 1.516(2) . ?
C3 H3A 0.9800 . ?
C3 H3B 0.9800 . ?
C3 H3C 0.9800 . ?
C4 H4A 0.9800 . ?
C4 H4B 0.9800 . ?
C4 H4C 0.9800 . ?
C5 H5A 0.9800 . ?
C5 H5B 0.9800 . ?
C5 H5C 0.9800 . ?
C6 H6A 0.9900 . ?
C6 H6B 0.9900 . ?
C6 C7 1.504(3) . ?
C7 H7A 0.9900 . ?
C7 H7B 0.9900 . ?
C7 C8 1.524(4) . ?
C8 H8A 0.9900 . ?
C8 H8B 0.9900 . ?
C8 C9 1.470(4) . ?
C9 H9A 0.9800 . ?
C9 H9B 0.9800 . ?
C9 H9C 0.9800 . ?
C10 H10G 0.9800 . ?
C10 H10H 0.9800 . ?
C10 H10I 0.9800 . ?
C10B H10J 0.9800 . ?
C10B H10K 0.9800 . ?
C10B H10L 0.9800 . ?
C11 H11G 0.9800 . ?
C11 H11H 0.9800 . ?
C11 H11I 0.9800 . ?
C11B H11J 0.9800 . ?
C11B H11K 0.9800 . ?
C11B H11L 0.9800 . ?
C12 H12E 0.9900 . ?
C12 H12F 0.9900 . ?
C12 C13 1.535(5) . ?
C12B H12G 0.9900 . ?
C12B H12H 0.9900 . ?
C12B C13B 1.543(6) . ?
C13 H13E 0.9900 . ?
C13 H13F 0.9900 . ?
C13B H13G 0.9900 . ?
C13B H13H 0.9900 . ?
C14 H14G 0.9800 . ?
C14 H14H 0.9800 . ?
C14 H14I 0.9800 . ?
C14B H14J 0.9800 . ?
C14B H14K 0.9800 . ?
C14B H14L 0.9800 . ?
C15 H15G 0.9800 . ?
C15 H15H 0.9800 . ?
C15 H15I 0.9800 . ?
C15B H15J 0.9800 . ?
C15B H15K 0.9800 . ?
C15B H15L 0.9800 . ?
C16 H16G 0.9800 . ?
C16 H16H 0.9800 . ?
C16 H16I 0.9800 . ?
C16B H16J 0.9800 . ?
C16B H16K 0.9800 . ?
C16B H16L 0.9800 . ?
C17 H17G 0.9800 . ?
C17 H17H 0.9800 . ?
C17 H17I 0.9800 . ?
C17B H17J 0.9800 . ?
C17B H17K 0.9800 . ?
C17B H17L 0.9800 . ?
C18 H18E 0.9900 . ?
C18 H18F 0.9900 . ?
C18 C19 1.536(5) . ?
C18B H18G 0.9900 . ?
C18B H18H 0.9900 . ?
C18B C19B 1.524(5) . ?
C19 H19E 0.9900 . ?
C19 H19F 0.9900 . ?
C19B H19G 0.9900 . ?
C19B H19H 0.9900 . ?
C20 H20G 0.9800 . ?
C20 H20H 0.9800 . ?
C20 H20I 0.9800 . ?
C20B H20J 0.9800 . ?
C20B H20K 0.9800 . ?
C20B H20L 0.9800 . ?
C21 H21G 0.9800 . ?
C21 H21H 0.9800 . ?
C21 H21I 0.9800 . ?
C21B H21J 0.9800 . ?
C21B H21K 0.9800 . ?
C21B H21L 0.9800 . ?
Ge1A H1AA 1.42(4) . ?
Ge1A H1AB 1.53(3) . ?
Ge1A Mn1A 2.4272(8) . ?
Ge1A C6A 2.005(3) . ?
Ge1A C6C 2.004(5) . ?
Mn1A P1A 2.220(2) . ?
Mn1A P1C 2.218(3) . ?
Mn1A P2A 2.2148(12) . ?
Mn1A P2C 2.253(3) . ?
Mn1A P3A 2.221(2) . ?
Mn1A P3C 2.219(3) . ?
Mn1A P4A 2.2824(16) . ?
Mn1A P4C 2.2353(18) . ?
Mn1A C1A 1.830(3) . ?
P1A C10A 1.860(12) . ?
P1A C11A 1.816(5) . ?
P1A C12A 1.854(4) . ?
P1C C10C 1.78(2) . ?
P1C C11C 1.827(12) . ?
P1C C12C 1.854(4) . ?
P2A C13A 1.858(3) . ?
P2A C14A 1.849(4) . ?
P2A C15A 1.850(4) . ?
P2C C13C 1.857(4) . ?
P2C C14C 1.829(13) . ?
P2C C15C 1.880(8) . ?
P3A C16A 1.85(2) . ?
P3A C17A 1.805(6) . ?
P3A C18A 1.855(4) . ?
P3C C16C 1.75(4) . ?
P3C C17C 1.844(13) . ?
P3C C18C 1.855(4) . ?
P4A C19A 1.850(3) . ?
P4A C20A 1.823(5) . ?
P4A C21A 1.859(5) . ?
P4C C19C 1.854(4) . ?
P4C C20C 1.836(9) . ?
P4C C21C 1.840(7) . ?
N1A C1A 1.180(3) . ?
N1A C2A 1.423(4) . ?
C2A C3A 1.515(3) . ?
C2A C3C 1.516(3) . ?
C2A C4A 1.513(2) . ?
C2A C4C 1.515(3) . ?
C2A C5A 1.515(3) . ?
C2A C5C 1.516(3) . ?
C3A H3AA 0.9800 . ?
C3A H3AB 0.9800 . ?
C3A H3AC 0.9800 . ?
C3C H3CA 0.9800 . ?
C3C H3CB 0.9800 . ?
C3C H3CC 0.9800 . ?
C4A H4AA 0.9800 . ?
C4A H4AB 0.9800 . ?
C4A H4AC 0.9800 . ?
C4C H4CA 0.9800 . ?
C4C H4CB 0.9800 . ?
C4C H4CC 0.9800 . ?
C5A H5AA 0.9800 . ?
C5A H5AB 0.9800 . ?
C5A H5AC 0.9800 . ?
C5C H5CA 0.9800 . ?
C5C H5CB 0.9800 . ?
C5C H5CC 0.9800 . ?
C6A H6AA 0.9900 . ?
C6A H6AB 0.9900 . ?
C6A C7A 1.514(3) . ?
C6C H6CA 0.9900 . ?
C6C H6CB 0.9900 . ?
C6C C7C 1.513(4) . ?
C7A H7AA 0.9900 . ?
C7A H7AB 0.9900 . ?
C7A C8A 1.519(4) . ?
C7C H7CA 0.9900 . ?
C7C H7CB 0.9900 . ?
C7C C8C 1.514(4) . ?
C8A H8AA 0.9900 . ?
C8A H8AB 0.9900 . ?
C8A C9A 1.486(5) . ?
C8C H8CA 0.9900 . ?
C8C H8CB 0.9900 . ?
C8C C9C 1.478(6) . ?
C9A H9AA 0.9800 . ?
C9A H9AB 0.9800 . ?
C9A H9AC 0.9800 . ?
C9C H9CA 0.9800 . ?
C9C H9CB 0.9800 . ?
C9C H9CC 0.9800 . ?
C10A H10A 0.9800 . ?
C10A H10B 0.9800 . ?
C10A H10C 0.9800 . ?
C10C H10D 0.9800 . ?
C10C H10E 0.9800 . ?
C10C H10F 0.9800 . ?
C11A H11A 0.9800 . ?
C11A H11B 0.9800 . ?
C11A H11C 0.9800 . ?
C11C H11D 0.9800 . ?
C11C H11E 0.9800 . ?
C11C H11F 0.9800 . ?
C12A H12A 0.9900 . ?
C12A H12B 0.9900 . ?
C12A C13A 1.535(5) . ?
C12C H12C 0.9900 . ?
C12C H12D 0.9900 . ?
C12C C13C 1.531(5) . ?
C13A H13A 0.9900 . ?
C13A H13B 0.9900 . ?
C13C H13C 0.9900 . ?
C13C H13D 0.9900 . ?
C14A H14A 0.9800 . ?
C14A H14B 0.9800 . ?
C14A H14C 0.9800 . ?
C14C H14D 0.9800 . ?
C14C H14E 0.9800 . ?
C14C H14F 0.9800 . ?
C15A H15A 0.9800 . ?
C15A H15B 0.9800 . ?
C15A H15C 0.9800 . ?
C15C H15D 0.9800 . ?
C15C H15E 0.9800 . ?
C15C H15F 0.9800 . ?
C16A H16A 0.9800 . ?
C16A H16B 0.9800 . ?
C16A H16C 0.9800 . ?
C16C H16D 0.9800 . ?
C16C H16E 0.9800 . ?
C16C H16F 0.9800 . ?
C17A H17A 0.9800 . ?
C17A H17B 0.9800 . ?
C17A H17C 0.9800 . ?
C17C H17D 0.9800 . ?
C17C H17E 0.9800 . ?
C17C H17F 0.9800 . ?
C18A H18A 0.9900 . ?
C18A H18B 0.9900 . ?
C18A C19A 1.542(5) . ?
C18C H18C 0.9900 . ?
C18C H18D 0.9900 . ?
C18C C19C 1.540(6) . ?
C19A H19A 0.9900 . ?
C19A H19B 0.9900 . ?
C19C H19C 0.9900 . ?
C19C H19D 0.9900 . ?
C20A H20A 0.9800 . ?
C20A H20B 0.9800 . ?
C20A H20C 0.9800 . ?
C20C H20D 0.9800 . ?
C20C H20E 0.9800 . ?
C20C H20F 0.9800 . ?
C21A H21A 0.9800 . ?
C21A H21B 0.9800 . ?
C21A H21C 0.9800 . ?
C21C H21D 0.9800 . ?
C21C H21E 0.9800 . ?
C21C H21F 0.9800 . ?

loop_
_geom_torsion_atom_site_label_1
_geom_torsion_atom_site_label_2
_geom_torsion_atom_site_label_3
_geom_torsion_atom_site_label_4
_geom_torsion
_geom_torsion_site_symmetry_1
_geom_torsion_site_symmetry_2
_geom_torsion_site_symmetry_3
_geom_torsion_site_symmetry_4
_geom_torsion_publ_flag
Ge1 C6 C7 C8 171.3(3) . . . . ?
Mn1 P1 C12 C13 -32.4(6) . . . . ?
Mn1 P1B C18B C19B 24.6(10) . . . . ?
Mn1 P2 C13 C12 -37.7(4) . . . . ?
Mn1 P2B C12B C13B 37.2(5) . . . . ?
Mn1 P3 C18 C19 -40.9(5) . . . . ?
Mn1 P3B C13B C12B 33.7(7) . . . . ?
Mn1 P4 C19 C18 -40.8(5) . . . . ?
Mn1 P4B C19B C18B 29.1(9) . . . . ?
P1 C12 C13 P2 42.2(5) . . . . ?
P1B C18B C19B P4B -33.3(11) . . . . ?
P2B C12B C13B P3B -44.1(7) . . . . ?
P3 C18 C19 P4 49.9(6) . . . . ?
C1 N1 C2 C3 159.4(15) . . . . ?
C1 N1 C2 C4 39.6(16) . . . . ?
C1 N1 C2 C5 -80.2(16) . . . . ?
C6 C7 C8 C9 171.9(4) . . . . ?
C10 P1 C12 C13 -160.2(8) . . . . ?
C10B P2B C12B C13B 173.0(5) . . . . ?
C11 P1 C12 C13 99.8(6) . . . . ?
C11B P2B C12B C13B -88.4(7) . . . . ?
C14 P2 C13 C12 85.9(5) . . . . ?
C14B P3B C13B C12B -94.5(7) . . . . ?
C15 P2 C13 C12 -174.6(4) . . . . ?
C15B P3B C13B C12B 164.8(8) . . . . ?
C16 P3 C18 C19 -168.0(6) . . . . ?
C16B P1B C18B C19B 153.8(14) . . . . ?
C17 P3 C18 C19 90.3(5) . . . . ?
C17B P1B C18B C19B -103.2(10) . . . . ?
C20 P4 C19 C18 88.3(6) . . . . ?
C20B P4B C19B C18B -103.1(9) . . . . ?
C21 P4 C19 C18 -172.8(5) . . . . ?
C21B P4B C19B C18B 158.5(8) . . . . ?
Ge1A C6A C7A C8A -171.1(4) . . . . ?
Ge1A C6C C7C C8C 178.7(10) . . . . ?
Mn1A P1A C12A C13A 37.6(6) . . . . ?
Mn1A P1C C12C C13C -35.3(11) . . . . ?
Mn1A P2A C13A C12A 38.2(4) . . . . ?
Mn1A P2C C13C C12C -38.1(9) . . . . ?
Mn1A P3A C18A C19A 35.2(6) . . . . ?
Mn1A P3C C18C C19C -45.8(10) . . . . ?
Mn1A P4A C19A C18A 37.9(5) . . . . ?
Mn1A P4C C19C C18C -47.7(6) . . . . ?
P1A C12A C13A P2A -45.9(5) . . . . ?
P1C C12C C13C P2C 45.6(11) . . . . ?
P3A C18A C19A P4A -44.4(5) . . . . ?
P3C C18C C19C P4C 53.1(7) . . . . ?
C6A C7A C8A C9A 177.9(6) . . . . ?
C6C C7C C8C C9C 66.2(17) . . . . ?
C10A P1A C12A C13A 165.1(8) . . . . ?
C10C P1C C12C C13C -164.9(15) . . . . ?
C11A P1A C12A C13A -95.1(7) . . . . ?
C11C P1C C12C C13C 91.9(12) . . . . ?
C14A P2A C13A C12A -87.1(4) . . . . ?
C14C P2C C13C C12C 93.9(10) . . . . ?
C15A P2A C13A C12A 174.3(4) . . . . ?
C15C P2C C13C C12C -168.0(8) . . . . ?
C16A P3A C18A C19A 165.6(10) . . . . ?
C16C P3C C18C C19C -179.4(19) . . . . ?
C17A P3A C18A C19A -93.7(6) . . . . ?
C17C P3C C18C C19C 76.8(9) . . . . ?
C20A P4A C19A C18A -91.7(5) . . . . ?
C20C P4C C19C C18C 76.2(7) . . . . ?
C21A P4A C19A C18A 169.3(4) . . . . ?
C21C P4C C19C C18C 175.8(5) . . . . ?
